data_7033454
loop_
_publ_author_name
'Jiang, Yi'
'Guo, Wen-Jing'
'Kong, De-Xian'
'Wang, Yong-Tao'
'Wang, Jin-Yun'
'Wei, Qiao-Hua'

_publ_section_title
;
 Novel electrochemi-/photo-luminescence of Ag3Cu5 heterometallic alkynyl
 clusters.
;
_journal_issue 9
_journal_name_full 'Dalton transactions (Cambridge, England : 2003)'
_journal_page_first 3941
_journal_page_last 3944
_journal_paper_doi 10.1039/c4dt03369h
_journal_volume 44
_journal_year 2015
_chemical_formula_moiety '2(C135 H101 Ag3 Cu5 N3 P6), 4(Cl O4), 5(C H Cl3), 2(H2O)'
_chemical_formula_sum 'C275 H211 Ag6 Cl19 Cu10 N6 O18 P12'
_chemical_formula_weight 6215.31
_chemical_name_systematic
; 
 ? 
;
_space_group_IT_number 14
_symmetry_cell_setting monoclinic
_symmetry_space_group_name_Hall '-P 2yn'
_symmetry_space_group_name_H-M 'P 1 21/n 1'
_atom_sites_solution_hydrogens geom
_atom_sites_solution_primary direct
_atom_sites_solution_secondary difmap
_audit_block_doi 10.5517/cc13fm7d
_audit_creation_method SHELXL-97
_audit_update_record
;
2014-12-15 deposited with the CCDC.
2014-12-22 downloaded from the CCDC.
;
_cell_angle_alpha 90.00
_cell_angle_beta 96.94(3)
_cell_angle_gamma 90.00
_cell_formula_units_Z 2
_cell_length_a 18.820(4)
_cell_length_b 27.340(6)
_cell_length_c 25.240(5)
_cell_measurement_reflns_used 13332
_cell_measurement_temperature 193(2)
_cell_measurement_theta_max 20.84
_cell_measurement_theta_min 1.10
_cell_volume 12892(5)
_computing_cell_refinement HKL2000
_computing_data_collection 'Mar CCD'
_computing_data_reduction HKL2000
_computing_molecular_graphics 'Bruker SHELXTL'
_computing_publication_material 'Bruker SHELXTL'
_computing_structure_refinement 'SHELXL-97 (Sheldrick, 1997)'
_computing_structure_solution 'SHELXS-97 (Sheldrick, 1990)'
_diffrn_ambient_temperature 193(2)
_diffrn_measured_fraction_theta_full 0.984
_diffrn_measured_fraction_theta_max 0.984
_diffrn_measurement_device_type 'Mar CCD 165 nm'
_diffrn_measurement_method oscillation
_diffrn_radiation_monochromator graphite
_diffrn_radiation_source 'fine-focus sealed tube'
_diffrn_radiation_type synchrotron
_diffrn_radiation_wavelength 0.71000
_diffrn_reflns_av_R_equivalents 0.0694
_diffrn_reflns_av_unetI/netI 0.0942
_diffrn_reflns_limit_h_max 0
_diffrn_reflns_limit_h_min -18
_diffrn_reflns_limit_k_max 27
_diffrn_reflns_limit_k_min -27
_diffrn_reflns_limit_l_max 25
_diffrn_reflns_limit_l_min -25
_diffrn_reflns_number 24777
_diffrn_reflns_theta_full 20.82
_diffrn_reflns_theta_max 20.82
_diffrn_reflns_theta_min 1.10
_exptl_absorpt_coefficient_mu 1.585
_exptl_absorpt_correction_T_max 0.7635
_exptl_absorpt_correction_T_min 0.7119
_exptl_absorpt_correction_type multi-scan
_exptl_absorpt_process_details sadabs
_exptl_crystal_colour orange
_exptl_crystal_density_diffrn 1.601
_exptl_crystal_density_method 'not measured'
_exptl_crystal_description prism
_exptl_crystal_F_000 6244
_exptl_crystal_size_max 0.23
_exptl_crystal_size_mid 0.20
_exptl_crystal_size_min 0.18
_refine_diff_density_max 1.946
_refine_diff_density_min -1.471
_refine_diff_density_rms 0.143
_refine_ls_extinction_method none
_refine_ls_goodness_of_fit_ref 1.126
_refine_ls_hydrogen_treatment constr
_refine_ls_matrix_type full
_refine_ls_number_parameters 1576
_refine_ls_number_reflns 13332
_refine_ls_number_restraints 162
_refine_ls_restrained_S_all 1.144
_refine_ls_R_factor_all 0.1197
_refine_ls_R_factor_gt 0.0811
_refine_ls_shift/su_max 0.001
_refine_ls_shift/su_mean 0.000
_refine_ls_structure_factor_coef Fsqd
_refine_ls_weighting_details 'calc w=1/[\s^2^(Fo^2^)+(0.1000P)^2^+77.0000P] where P=(Fo^2^+2Fc^2^)/3'
_refine_ls_weighting_scheme calc
_refine_ls_wR_factor_gt 0.2034
_refine_ls_wR_factor_ref 0.2224
_reflns_number_gt 8779
_reflns_number_total 13332
_reflns_threshold_expression >2sigma(I)
_cod_data_source_file c4dt03369h2.cif
_cod_data_source_block 1
_cod_depositor_comments
;
The following automatic conversions were performed:

'_symmetry_cell_setting' value 'Monoclinic' changed to 'monoclinic'
according to
/usr/data/users/saulius/crontab/automatic-downloads/rss-feeds/RSC/lib/dictionaries/cif_core.dic
dictionary named 'cif_core.dic' version 2.4.2 from 2011-04-26.

Automatic conversion script
Id: cif_fix_values 2935 2014-11-11 08:27:57Z andrius 

 Adding full bibliography for 7033454--7033455.cif.
;
_cod_original_sg_symbol_H-M P2(1)/n
_cod_database_code 7033454

loop_
_symmetry_equiv_pos_as_xyz
'x, y, z'
'-x+1/2, y+1/2, -z+1/2'
'-x, -y, -z'
'x-1/2, -y-1/2, z-1/2'

loop_
_atom_site_label
_atom_site_type_symbol
_atom_site_fract_x
_atom_site_fract_y
_atom_site_fract_z
_atom_site_U_iso_or_equiv
_atom_site_adp_type
_atom_site_occupancy
_atom_site_symmetry_multiplicity
_atom_site_calc_flag
_atom_site_refinement_flags
Ag1 Ag 0.01644(6) 0.74877(4) 0.31794(5) 0.0499(4) Uani 1 1 d .
Ag2 Ag 0.28394(6) 0.72169(4) 0.36904(5) 0.0514(4) Uani 1 1 d .
Ag3 Ag 0.15437(6) 0.63360(4) 0.20985(5) 0.0522(4) Uani 1 1 d .
Cu1 Cu 0.15127(10) 0.75351(6) 0.36345(7) 0.0474(5) Uani 1 1 d .
Cu2 Cu 0.25292(10) 0.66804(6) 0.28214(7) 0.0464(5) Uani 1 1 d .
Cu3 Cu 0.05430(10) 0.68995(6) 0.24320(7) 0.0474(5) Uani 1 1 d .
Cu4 Cu 0.16862(10) 0.74138(6) 0.26521(7) 0.0474(5) Uani 1 1 d .
Cu5 Cu 0.13987(10) 0.66679(6) 0.32838(7) 0.0472(5) Uani 1 1 d .
P1 P 0.0035(2) 0.78743(13) 0.40411(17) 0.0501(11) Uani 1 1 d .
P2 P 0.2881(2) 0.79594(13) 0.42584(16) 0.0472(11) Uani 1 1 d .
P3 P 0.3938(2) 0.67265(13) 0.37014(17) 0.0497(11) Uani 1 1 d .
P4 P 0.2715(2) 0.61190(13) 0.17886(17) 0.0486(11) Uani 1 1 d .
P5 P 0.0412(2) 0.60173(13) 0.16315(17) 0.0495(11) Uani 1 1 d .
P6 P -0.0931(2) 0.74661(13) 0.25354(17) 0.0510(11) Uani 1 1 d .
N1 N 0.1455(8) 0.8020(4) 0.4251(5) 0.051(3) Uani 1 1 d .
N2 N 0.3495(6) 0.6378(4) 0.2707(5) 0.047(3) Uani 1 1 d .
N3 N -0.0398(7) 0.6735(4) 0.1961(5) 0.049(3) Uani 1 1 d .
C1 C 0.1709(8) 0.6938(5) 0.4038(7) 0.049(4) Uani 1 1 d .
C2 C 0.1795(8) 0.6687(5) 0.4439(6) 0.047(4) Uani 1 1 d .
C3 C 0.1806(9) 0.6388(5) 0.4920(7) 0.057(5) Uani 1 1 d .
C4 C 0.2126(10) 0.5927(5) 0.4943(7) 0.069(5) Uani 1 1 d .
H4 H 0.2357 0.5808 0.4655 0.083 Uiso 1 1 calc R
C5 C 0.2098(13) 0.5639(6) 0.5414(9) 0.093(8) Uani 1 1 d .
H5 H 0.2319 0.5326 0.5448 0.112 Uiso 1 1 calc R
C6 C 0.1748(12) 0.5822(8) 0.5809(8) 0.082(7) Uani 1 1 d .
H6 H 0.1708 0.5627 0.6116 0.099 Uiso 1 1 calc R
C7 C 0.1455(11) 0.6274(9) 0.5779(9) 0.093(6) Uani 1 1 d .
H7 H 0.1236 0.6399 0.6071 0.112 Uiso 1 1 calc R
C8 C 0.1473(10) 0.6553(7) 0.5330(7) 0.069(5) Uani 1 1 d .
H8 H 0.1249 0.6865 0.5307 0.083 Uiso 1 1 calc R
C11 C 0.2048(8) 0.6122(5) 0.3080(6) 0.049(4) Uani 1 1 d .
C12 C 0.2019(8) 0.5743(5) 0.3321(6) 0.050(4) Uani 1 1 d .
C13 C 0.1974(10) 0.5314(5) 0.3661(6) 0.057(4) Uani 1 1 d U
C14 C 0.2609(10) 0.5095(5) 0.3899(7) 0.072(5) Uani 1 1 d .
H14 H 0.3061 0.5203 0.3813 0.087 Uiso 1 1 calc R
C15 C 0.2567(13) 0.4716(7) 0.4263(8) 0.088(6) Uani 1 1 d .
H15 H 0.2994 0.4557 0.4410 0.106 Uiso 1 1 calc R
C16 C 0.1942(12) 0.4570(6) 0.4413(8) 0.074(5) Uani 1 1 d .
H16 H 0.1933 0.4315 0.4668 0.089 Uiso 1 1 calc R
C17 C 0.1320(10) 0.4785(5) 0.4203(6) 0.059(5) Uani 1 1 d .
H17 H 0.0876 0.4681 0.4308 0.071 Uiso 1 1 calc R
C18 C 0.1339(9) 0.5162(5) 0.3830(6) 0.056(4) Uani 1 1 d U
H18 H 0.0905 0.5318 0.3689 0.067 Uiso 1 1 calc R
C21 C 0.0354(9) 0.6582(6) 0.3078(6) 0.049(4) Uani 1 1 d .
C22 C 0.0036(8) 0.6335(6) 0.3384(6) 0.051(4) Uani 1 1 d .
C23 C -0.0256(9) 0.6002(5) 0.3757(6) 0.051(4) Uani 1 1 d .
C24 C -0.0853(11) 0.5719(7) 0.3595(8) 0.087(6) Uani 1 1 d .
H24 H -0.1083 0.5736 0.3239 0.104 Uiso 1 1 calc R
C25 C -0.1113(12) 0.5402(7) 0.3975(9) 0.100(7) Uani 1 1 d .
H25 H -0.1532 0.5214 0.3872 0.121 Uiso 1 1 calc R
C26 C -0.0783(11) 0.5360(6) 0.4474(8) 0.074(6) Uani 1 1 d .
H26 H -0.0965 0.5137 0.4714 0.089 Uiso 1 1 calc R
C27 C -0.0208(10) 0.5624(6) 0.4638(7) 0.065(5) Uani 1 1 d .
H27 H 0.0024 0.5592 0.4992 0.078 Uiso 1 1 calc R
C28 C 0.0066(9) 0.5968(6) 0.4264(7) 0.062(5) Uani 1 1 d .
H28 H 0.0469 0.6167 0.4379 0.074 Uiso 1 1 calc R
C31 C 0.2757(7) 0.7341(5) 0.2585(5) 0.039(3) Uani 1 1 d U
H31 H 0.2908 0.7460 0.2956 0.046 Uiso 1 1 calc R
C32 C 0.3128(8) 0.7631(5) 0.2388(6) 0.047(4) Uani 1 1 d .
C33 C 0.3560(12) 0.7967(6) 0.2153(7) 0.067(5) Uani 1 1 d .
C34 C 0.3272(11) 0.8414(6) 0.1935(7) 0.076(6) Uani 1 1 d .
H34 H 0.2777 0.8473 0.1950 0.091 Uiso 1 1 calc R
C35 C 0.3654(16) 0.8766(7) 0.1704(9) 0.097(7) Uani 1 1 d .
H35 H 0.3442 0.9062 0.1568 0.117 Uiso 1 1 calc R
C36 C 0.4338(16) 0.8665(8) 0.1684(8) 0.092(7) Uani 1 1 d .
H36 H 0.4615 0.8902 0.1527 0.110 Uiso 1 1 calc R
C37 C 0.4686(12) 0.8237(8) 0.1876(7) 0.082(6) Uani 1 1 d .
H37 H 0.5179 0.8186 0.1846 0.099 Uiso 1 1 calc R
C38 C 0.4280(13) 0.7882(7) 0.2117(7) 0.079(6) Uani 1 1 d .
H38 H 0.4499 0.7588 0.2253 0.095 Uiso 1 1 calc R
C41 C 0.1327(8) 0.7999(5) 0.3060(6) 0.048(4) Uani 1 1 d .
C42 C 0.1176(8) 0.8401(5) 0.2853(6) 0.047(4) Uani 1 1 d .
C43 C 0.1019(9) 0.8865(5) 0.2589(7) 0.062(5) Uani 1 1 d .
C44 C 0.0688(8) 0.9236(5) 0.2839(6) 0.054(4) Uani 1 1 d .
H44 H 0.0571 0.9193 0.3192 0.065 Uiso 1 1 calc R
C45 C 0.0527(11) 0.9672(6) 0.2571(8) 0.079(6) Uani 1 1 d .
H45 H 0.0298 0.9926 0.2743 0.095 Uiso 1 1 calc R
C46 C 0.0690(12) 0.9745(6) 0.2069(10) 0.097(7) Uani 1 1 d .
H46 H 0.0571 1.0047 0.1895 0.116 Uiso 1 1 calc R
C47 C 0.1024(10) 0.9388(6) 0.1809(8) 0.076(5) Uani 1 1 d .
H47 H 0.1122 0.9440 0.1453 0.091 Uiso 1 1 calc R
C48 C 0.1228(9) 0.8934(5) 0.2074(7) 0.065(5) Uani 1 1 d .
H48 H 0.1492 0.8692 0.1911 0.078 Uiso 1 1 calc R
C51 C 0.1029(8) 0.7286(5) 0.1938(6) 0.047(4) Uani 1 1 d .
H51 H 0.1322 0.7004 0.1834 0.056 Uiso 1 1 calc R
C52 C 0.1146(8) 0.7532(5) 0.1567(6) 0.045(4) Uani 1 1 d .
C53 C 0.1341(9) 0.7858(5) 0.1158(6) 0.045(4) Uani 1 1 d .
C54 C 0.0862(8) 0.8233(5) 0.0939(6) 0.052(4) Uani 1 1 d .
H54 H 0.0410 0.8271 0.1067 0.062 Uiso 1 1 calc R
C55 C 0.1051(12) 0.8539(5) 0.0546(6) 0.067(6) Uani 1 1 d .
H55 H 0.0728 0.8786 0.0405 0.080 Uiso 1 1 calc R
C56 C 0.1709(11) 0.8490(6) 0.0353(7) 0.064(5) Uani 1 1 d .
H56 H 0.1833 0.8699 0.0078 0.077 Uiso 1 1 calc R
C57 C 0.2184(9) 0.8128(6) 0.0568(7) 0.062(5) Uani 1 1 d .
H57 H 0.2637 0.8090 0.0443 0.074 Uiso 1 1 calc R
C58 C 0.1983(10) 0.7823(5) 0.0969(7) 0.057(4) Uani 1 1 d .
H58 H 0.2312 0.7580 0.1116 0.068 Uiso 1 1 calc R
C101 C -0.0266(10) 0.7463(5) 0.4534(7) 0.065(5) Uani 1 1 d .
C102 C 0.0048(10) 0.7442(6) 0.5071(7) 0.069(5) Uani 1 1 d .
H102 H 0.0429 0.7654 0.5201 0.083 Uiso 1 1 calc R
C103 C -0.0227(11) 0.7096(7) 0.5405(8) 0.075(6) Uani 1 1 d .
H103 H -0.0033 0.7075 0.5770 0.090 Uiso 1 1 calc R
C104 C -0.0778(11) 0.6783(6) 0.5207(8) 0.069(5) Uani 1 1 d .
H104 H -0.0940 0.6543 0.5436 0.083 Uiso 1 1 calc R
C105 C -0.1089(10) 0.6811(6) 0.4695(8) 0.066(5) Uani 1 1 d .
H105 H -0.1480 0.6606 0.4569 0.079 Uiso 1 1 calc R
C106 C -0.0828(9) 0.7137(5) 0.4375(8) 0.068(5) Uani 1 1 d .
H106 H -0.1038 0.7149 0.4013 0.081 Uiso 1 1 calc R
C111 C -0.0609(9) 0.8368(5) 0.3950(6) 0.054(4) Uani 1 1 d .
C112 C -0.1065(9) 0.8496(5) 0.4327(7) 0.059(5) Uani 1 1 d .
H112 H -0.1045 0.8322 0.4654 0.071 Uiso 1 1 calc R
C113 C -0.1547(10) 0.8879(6) 0.4219(8) 0.072(5) Uani 1 1 d .
H113 H -0.1844 0.8979 0.4478 0.086 Uiso 1 1 calc R
C114 C -0.1588(10) 0.9114(6) 0.3729(8) 0.069(5) Uani 1 1 d .
H114 H -0.1932 0.9366 0.3651 0.083 Uiso 1 1 calc R
C115 C -0.1138(9) 0.8990(5) 0.3347(7) 0.061(5) Uani 1 1 d .
H115 H -0.1166 0.9160 0.3017 0.073 Uiso 1 1 calc R
C116 C -0.0658(9) 0.8617(5) 0.3461(6) 0.054(4) Uani 1 1 d .
H116 H -0.0353 0.8525 0.3204 0.064 Uiso 1 1 calc R
C121 C 0.0832(9) 0.8184(5) 0.4394(6) 0.053(4) Uani 1 1 d .
C122 C 0.0799(10) 0.8559(6) 0.4737(7) 0.063(5) Uani 1 1 d .
H122 H 0.0344 0.8668 0.4816 0.076 Uiso 1 1 calc R
C123 C 0.1403(11) 0.8789(6) 0.4976(8) 0.072(5) Uani 1 1 d .
H123 H 0.1381 0.9052 0.5219 0.087 Uiso 1 1 calc R
C124 C 0.2058(10) 0.8608(5) 0.4837(6) 0.063(5) Uani 1 1 d .
H124 H 0.2495 0.8750 0.4994 0.076 Uiso 1 1 calc R
C125 C 0.2075(9) 0.8224(5) 0.4469(6) 0.050(4) Uani 1 1 d .
C126 C 0.4093(9) 0.6425(5) 0.3069(6) 0.047(4) Uani 1 1 d .
C127 C 0.4739(9) 0.6271(5) 0.2958(7) 0.054(4) Uani 1 1 d .
H127 H 0.5150 0.6316 0.3212 0.065 Uiso 1 1 calc R
C128 C 0.4801(9) 0.6047(5) 0.2472(7) 0.059(4) Uani 1 1 d .
H128 H 0.5255 0.5942 0.2387 0.071 Uiso 1 1 calc R
C129 C 0.4189(10) 0.5980(5) 0.2113(7) 0.057(5) Uani 1 1 d .
H129 H 0.4210 0.5816 0.1783 0.069 Uiso 1 1 calc R
C130 C 0.3554(8) 0.6157(5) 0.2249(6) 0.045(4) Uani 1 1 d .
C131 C -0.0424(8) 0.6388(4) 0.1578(6) 0.044(4) Uani 1 1 d .
C132 C -0.1005(9) 0.6304(5) 0.1225(6) 0.054(4) Uani 1 1 d .
H132 H -0.0991 0.6065 0.0954 0.064 Uiso 1 1 calc R
C133 C -0.1630(9) 0.6571(6) 0.1259(7) 0.061(5) Uani 1 1 d .
H133 H -0.2050 0.6515 0.1018 0.074 Uiso 1 1 calc R
C134 C -0.1614(9) 0.6928(5) 0.1664(6) 0.053(4) Uani 1 1 d .
H134 H -0.2031 0.7114 0.1702 0.064 Uiso 1 1 calc R
C135 C -0.1005(9) 0.7006(5) 0.2000(6) 0.046(4) Uani 1 1 d .
C201 C 0.3341(9) 0.7747(5) 0.4881(6) 0.051(4) Uani 1 1 d .
C202 C 0.2959(10) 0.7496(5) 0.5232(7) 0.061(5) Uani 1 1 d .
H202 H 0.2452 0.7486 0.5163 0.073 Uiso 1 1 calc R
C203 C 0.3292(11) 0.7260(6) 0.5677(7) 0.067(5) Uani 1 1 d .
H203 H 0.3018 0.7090 0.5910 0.081 Uiso 1 1 calc R
C204 C 0.4012(12) 0.7275(6) 0.5778(8) 0.074(5) Uani 1 1 d .
H204 H 0.4243 0.7112 0.6084 0.088 Uiso 1 1 calc R
C205 C 0.4424(9) 0.7523(6) 0.5447(7) 0.062(5) Uani 1 1 d .
H205 H 0.4930 0.7536 0.5527 0.074 Uiso 1 1 calc R
C206 C 0.4078(10) 0.7756(5) 0.4988(6) 0.057(5) Uani 1 1 d .
H206 H 0.4354 0.7920 0.4751 0.069 Uiso 1 1 calc R
C211 C 0.3396(8) 0.8469(5) 0.4040(7) 0.052(4) Uani 1 1 d .
C212 C 0.3749(8) 0.8815(5) 0.4391(7) 0.056(4) Uani 1 1 d .
H212 H 0.3713 0.8799 0.4763 0.067 Uiso 1 1 calc R
C213 C 0.4141(9) 0.9172(5) 0.4191(7) 0.061(5) Uani 1 1 d .
H213 H 0.4377 0.9407 0.4427 0.073 Uiso 1 1 calc R
C214 C 0.4204(9) 0.9200(5) 0.3655(8) 0.067(5) Uani 1 1 d .
H214 H 0.4485 0.9453 0.3527 0.080 Uiso 1 1 calc R
C215 C 0.3866(9) 0.8865(5) 0.3302(7) 0.067(5) Uani 1 1 d .
H215 H 0.3914 0.8884 0.2932 0.080 Uiso 1 1 calc R
C216 C 0.3450(9) 0.8497(5) 0.3496(6) 0.054(4) Uani 1 1 d .
H216 H 0.3207 0.8267 0.3257 0.065 Uiso 1 1 calc R
C301 C 0.4061(9) 0.6251(5) 0.4204(7) 0.057(4) Uani 1 1 d U
C302 C 0.4350(10) 0.5799(6) 0.4139(7) 0.074(5) Uani 1 1 d .
H302 H 0.4487 0.5709 0.3802 0.088 Uiso 1 1 calc R
C303 C 0.4445(12) 0.5477(6) 0.4558(10) 0.090(7) Uani 1 1 d .
H303 H 0.4689 0.5178 0.4519 0.108 Uiso 1 1 calc R
C304 C 0.4193(11) 0.5579(7) 0.5028(9) 0.086(6) Uani 1 1 d .
H304 H 0.4215 0.5340 0.5303 0.104 Uiso 1 1 calc R
C305 C 0.3909(11) 0.6031(7) 0.5100(8) 0.090(6) Uani 1 1 d .
H305 H 0.3769 0.6118 0.5437 0.108 Uiso 1 1 calc R
C306 C 0.3827(10) 0.6358(6) 0.4687(8) 0.072(4) Uani 1 1 d U
H306 H 0.3604 0.6664 0.4735 0.086 Uiso 1 1 calc R
C311 C 0.4713(8) 0.7121(5) 0.3849(6) 0.046(4) Uani 1 1 d .
C312 C 0.4707(9) 0.7555(5) 0.3566(6) 0.061(5) Uani 1 1 d .
H312 H 0.4317 0.7628 0.3303 0.073 Uiso 1 1 calc R
C313 C 0.5276(9) 0.7888(5) 0.3669(7) 0.061(5) Uani 1 1 d .
H313 H 0.5286 0.8177 0.3461 0.073 Uiso 1 1 calc R
C314 C 0.5822(9) 0.7792(6) 0.4075(7) 0.057(4) Uani 1 1 d .
H314 H 0.6196 0.8022 0.4161 0.068 Uiso 1 1 calc R
C315 C 0.5816(9) 0.7367(7) 0.4348(7) 0.070(5) Uani 1 1 d .
H315 H 0.6191 0.7300 0.4625 0.084 Uiso 1 1 calc R
C316 C 0.5272(9) 0.7025(5) 0.4231(7) 0.061(5) Uani 1 1 d .
H316 H 0.5291 0.6723 0.4419 0.073 Uiso 1 1 calc R
C401 C 0.2891(9) 0.6465(5) 0.1211(7) 0.057(5) Uani 1 1 d .
C402 C 0.2414(10) 0.6428(5) 0.0748(7) 0.064(5) Uani 1 1 d .
H402 H 0.2029 0.6202 0.0734 0.077 Uiso 1 1 calc R
C403 C 0.2492(13) 0.6722(7) 0.0297(8) 0.085(6) Uani 1 1 d .
H403 H 0.2160 0.6698 -0.0017 0.102 Uiso 1 1 calc R
C404 C 0.3047(13) 0.7038(7) 0.0323(9) 0.087(7) Uani 1 1 d .
H404 H 0.3113 0.7230 0.0019 0.104 Uiso 1 1 calc R
C405 C 0.3522(12) 0.7088(7) 0.0781(10) 0.085(6) Uani 1 1 d .
H405 H 0.3905 0.7316 0.0797 0.102 Uiso 1 1 calc R
C406 C 0.3431(10) 0.6799(6) 0.1218(8) 0.074(5) Uani 1 1 d .
H406 H 0.3756 0.6835 0.1535 0.088 Uiso 1 1 calc R
C411 C 0.2714(8) 0.5476(5) 0.1595(7) 0.050(4) Uani 1 1 d .
C412 C 0.2885(8) 0.5299(5) 0.1114(7) 0.055(4) Uani 1 1 d .
H412 H 0.2999 0.5519 0.0845 0.066 Uiso 1 1 calc R
C413 C 0.2889(10) 0.4796(6) 0.1026(7) 0.069(5) Uani 1 1 d .
H413 H 0.2997 0.4673 0.0694 0.083 Uiso 1 1 calc R
C414 C 0.2739(9) 0.4483(6) 0.1414(8) 0.069(5) Uani 1 1 d .
H414 H 0.2757 0.4141 0.1354 0.083 Uiso 1 1 calc R
C415 C 0.2561(10) 0.4655(6) 0.1891(8) 0.071(5) Uani 1 1 d .
H415 H 0.2437 0.4431 0.2153 0.085 Uiso 1 1 calc R
C416 C 0.2562(8) 0.5151(6) 0.1995(7) 0.064(5) Uani 1 1 d .
H416 H 0.2461 0.5270 0.2332 0.076 Uiso 1 1 calc R
C501 C 0.0547(8) 0.5891(5) 0.0945(6) 0.047(4) Uani 1 1 d .
C502 C 0.0399(9) 0.6252(6) 0.0561(6) 0.057(4) Uani 1 1 d .
H502 H 0.0164 0.6545 0.0644 0.068 Uiso 1 1 calc R
C503 C 0.0595(9) 0.6181(6) 0.0062(7) 0.067(5) Uani 1 1 d .
H503 H 0.0492 0.6428 -0.0201 0.081 Uiso 1 1 calc R
C504 C 0.0941(10) 0.5757(7) -0.0067(8) 0.075(5) Uani 1 1 d .
H504 H 0.1070 0.5711 -0.0416 0.090 Uiso 1 1 calc R
C505 C 0.1094(9) 0.5403(6) 0.0321(8) 0.071(5) Uani 1 1 d .
H505 H 0.1334 0.5112 0.0240 0.085 Uiso 1 1 calc R
C506 C 0.0898(9) 0.5472(5) 0.0832(7) 0.054(4) Uani 1 1 d .
H506 H 0.1008 0.5230 0.1099 0.065 Uiso 1 1 calc R
C511 C 0.0112(9) 0.5449(5) 0.1898(7) 0.054(4) Uani 1 1 d .
C512 C -0.0475(9) 0.5189(5) 0.1656(7) 0.060(5) Uani 1 1 d .
H512 H -0.0718 0.5301 0.1327 0.071 Uiso 1 1 calc R
C513 C -0.0328(11) 0.4597(6) 0.2361(8) 0.077(6) Uani 1 1 d .
H513 H -0.0480 0.4307 0.2523 0.092 Uiso 1 1 calc R
C514 C -0.0712(10) 0.4765(6) 0.1890(8) 0.071(5) Uani 1 1 d .
H514 H -0.1124 0.4595 0.1732 0.085 Uiso 1 1 calc R
C515 C 0.0270(12) 0.4843(6) 0.2601(7) 0.082(6) Uani 1 1 d .
H515 H 0.0535 0.4721 0.2917 0.099 Uiso 1 1 calc R
C516 C 0.0471(10) 0.5265(6) 0.2371(7) 0.072(5) Uani 1 1 d .
H516 H 0.0872 0.5439 0.2540 0.087 Uiso 1 1 calc R
C601 C -0.1656(9) 0.7298(5) 0.2896(6) 0.058(5) Uani 1 1 d .
C602 C -0.1816(9) 0.6802(6) 0.2980(7) 0.064(5) Uani 1 1 d .
H602 H -0.1586 0.6554 0.2798 0.077 Uiso 1 1 calc R
C603 C -0.2297(10) 0.6672(7) 0.3319(8) 0.072(5) Uani 1 1 d .
H603 H -0.2389 0.6335 0.3373 0.086 Uiso 1 1 calc R
C604 C -0.2648(10) 0.7014(7) 0.3579(8) 0.078(6) Uani 1 1 d .
H604 H -0.3000 0.6915 0.3797 0.094 Uiso 1 1 calc R
C605 C -0.2490(10) 0.7518(7) 0.3527(8) 0.078(5) Uani 1 1 d .
H605 H -0.2707 0.7756 0.3730 0.093 Uiso 1 1 calc R
C606 C -0.2021(9) 0.7657(6) 0.3179(7) 0.061(5) Uani 1 1 d .
H606 H -0.1936 0.7995 0.3124 0.074 Uiso 1 1 calc R
C611 C -0.1188(10) 0.8036(5) 0.2190(6) 0.052(4) Uani 1 1 d .
C612 C -0.1888(10) 0.8180(6) 0.2049(6) 0.061(5) Uani 1 1 d .
H612 H -0.2273 0.7975 0.2121 0.073 Uiso 1 1 calc R
C613 C -0.2019(11) 0.8632(6) 0.1799(7) 0.077(6) Uani 1 1 d .
H613 H -0.2497 0.8744 0.1716 0.092 Uiso 1 1 calc R
C614 C -0.1451(13) 0.8922(6) 0.1670(7) 0.080(6) Uani 1 1 d .
H614 H -0.1548 0.9220 0.1480 0.096 Uiso 1 1 calc R
C615 C -0.0753(11) 0.8779(6) 0.1815(6) 0.066(5) Uani 1 1 d .
H615 H -0.0368 0.8983 0.1743 0.080 Uiso 1 1 calc R
C616 C -0.0621(10) 0.8335(5) 0.2067(6) 0.061(5) Uani 1 1 d .
H616 H -0.0141 0.8230 0.2160 0.073 Uiso 1 1 calc R
Cl1 Cl 0.2369(3) 0.47907(17) 0.93382(19) 0.0735(13) Uani 1 1 d U
O1 O 0.2732(13) 0.4422(9) 0.9043(10) 0.201(9) Uani 1 1 d U
O2 O 0.2891(11) 0.4977(7) 0.9705(8) 0.158(7) Uani 1 1 d U
O3 O 0.2035(8) 0.5147(6) 0.8995(6) 0.116(5) Uani 1 1 d U
O4 O 0.1862(6) 0.4504(4) 0.9591(5) 0.073(3) Uani 1 1 d U
Cl2 Cl 0.3550(4) 0.4451(2) 0.6057(3) 0.112(2) Uani 1 1 d U
Cl11 Cl 0.6207(6) 0.7205(4) 0.2291(5) 0.212(4) Uani 1 1 d U
Cl12 Cl 0.6568(4) 0.7339(4) 0.1207(4) 0.171(3) Uani 1 1 d U
Cl13 Cl 0.5314(4) 0.6822(3) 0.1377(3) 0.146(3) Uani 1 1 d U
C1CL C 0.6261(15) 0.6894(11) 0.1696(12) 0.153(11) Uani 1 1 d U
H1CL H 0.6542 0.6583 0.1735 0.184 Uiso 1 1 calc R
Cl21 Cl 0.5392(7) 0.4316(5) 0.9466(5) 0.237(5) Uani 1 1 d U
Cl22 Cl 0.4428(7) 0.4688(5) 0.8594(6) 0.254(6) Uani 1 1 d U
Cl23 Cl 0.5245(6) 0.5318(5) 0.9271(5) 0.221(5) Uani 1 1 d U
C2CL C 0.4773(17) 0.4813(11) 0.9299(13) 0.160(11) Uani 1 1 d U
H2CL H 0.4389 0.4837 0.9539 0.191 Uiso 1 1 calc R
Cl32 Cl 0.2245(14) 0.4302(9) 0.7775(11) 0.258(11) Uani 0.50 1 d PDU
Cl33 Cl 0.2341(10) 0.5239(7) 0.7379(9) 0.195(8) Uani 0.50 1 d PDU
Cl31 Cl 0.3526(13) 0.4681(10) 0.7646(13) 0.281(13) Uani 0.50 1 d PDU
O5 O 0.3686(9) 0.4096(6) 0.6425(7) 0.136(6) Uani 1 1 d U
O6 O 0.4233(14) 0.4808(10) 0.6256(11) 0.211(10) Uani 1 1 d U
O7 O 0.3016(13) 0.4796(9) 0.6201(10) 0.196(9) Uani 1 1 d U
O8 O 0.3765(14) 0.4391(9) 0.5573(11) 0.208(10) Uani 1 1 d U
C3CL C 0.2656(18) 0.4639(11) 0.7280(14) 0.27(4) Uani 0.50 1 d PDU
H3CL H 0.2613 0.4508 0.6908 0.323 Uiso 0.50 1 calc PR
O1W O 0.846(5) 0.348(4) 0.246(4) 0.78(7) Uani 1 1 d U

loop_
_atom_site_aniso_label
_atom_site_aniso_U_11
_atom_site_aniso_U_22
_atom_site_aniso_U_33
_atom_site_aniso_U_23
_atom_site_aniso_U_13
_atom_site_aniso_U_12
Ag1 0.0652(8) 0.0333(6) 0.0490(8) -0.0010(5) -0.0022(6) 0.0039(6)
Ag2 0.0651(8) 0.0321(6) 0.0538(8) -0.0062(6) -0.0053(6) 0.0021(6)
Ag3 0.0639(8) 0.0371(6) 0.0526(8) -0.0069(6) -0.0054(6) 0.0042(6)
Cu1 0.0679(13) 0.0269(9) 0.0449(12) 0.0015(8) -0.0038(9) 0.0030(9)
Cu2 0.0645(12) 0.0247(9) 0.0473(12) 0.0005(8) -0.0044(9) 0.0009(8)
Cu3 0.0660(13) 0.0276(9) 0.0463(12) 0.0011(8) -0.0023(10) 0.0023(8)
Cu4 0.0672(13) 0.0257(9) 0.0472(12) 0.0028(8) -0.0013(9) 0.0020(8)
Cu5 0.0639(13) 0.0269(9) 0.0481(12) 0.0029(8) -0.0033(9) 0.0011(8)
P1 0.066(3) 0.032(2) 0.052(3) 0.0052(19) 0.003(2) 0.0069(19)
P2 0.068(3) 0.026(2) 0.045(3) -0.0013(18) -0.005(2) 0.0008(18)
P3 0.064(3) 0.031(2) 0.050(3) 0.0004(19) -0.008(2) -0.0002(19)
P4 0.066(3) 0.028(2) 0.049(3) 0.0000(18) -0.004(2) -0.0003(19)
P5 0.066(3) 0.029(2) 0.051(3) 0.0023(18) -0.005(2) 0.0029(19)
P6 0.068(3) 0.033(2) 0.050(3) 0.0032(19) 0.000(2) 0.006(2)
N1 0.084(11) 0.036(7) 0.028(7) -0.003(6) -0.005(7) 0.001(8)
N2 0.062(9) 0.017(6) 0.058(9) 0.005(6) -0.008(7) 0.004(6)
N3 0.060(9) 0.035(7) 0.050(8) 0.007(6) -0.001(7) 0.001(7)
C1 0.064(11) 0.025(8) 0.054(11) 0.000(8) -0.005(8) 0.000(7)
C2 0.055(10) 0.038(9) 0.042(10) 0.000(9) -0.012(8) 0.005(7)
C3 0.060(11) 0.041(10) 0.069(13) 0.007(9) -0.003(10) -0.015(8)
C4 0.109(15) 0.028(9) 0.063(12) 0.004(9) -0.017(10) -0.007(9)
C5 0.16(2) 0.020(9) 0.088(17) 0.014(11) -0.052(16) -0.010(11)
C6 0.114(18) 0.068(15) 0.054(14) 0.015(12) -0.032(13) -0.041(13)
C7 0.096(16) 0.094(17) 0.089(18) 0.012(14) 0.007(12) -0.008(13)
C8 0.083(13) 0.077(12) 0.046(12) 0.034(11) 0.007(10) 0.010(10)
C11 0.069(11) 0.022(8) 0.053(10) -0.001(8) -0.008(8) -0.002(7)
C12 0.057(10) 0.032(9) 0.059(11) -0.008(9) -0.003(8) 0.018(7)
C13 0.083(10) 0.041(8) 0.045(9) 0.002(7) -0.003(8) 0.015(8)
C14 0.101(15) 0.038(9) 0.078(13) 0.039(10) 0.007(11) 0.008(9)
C15 0.104(18) 0.062(13) 0.096(17) 0.016(12) 0.007(14) 0.034(12)
C16 0.107(17) 0.043(10) 0.074(14) 0.010(9) 0.020(13) 0.019(12)
C17 0.093(14) 0.030(9) 0.056(11) 0.007(8) 0.013(10) -0.012(9)
C18 0.076(10) 0.043(8) 0.047(9) -0.005(7) -0.001(8) 0.009(7)
C21 0.073(12) 0.057(10) 0.014(8) 0.007(7) -0.008(8) 0.002(9)
C22 0.054(10) 0.057(10) 0.037(10) -0.011(9) -0.005(8) 0.019(9)
C23 0.071(12) 0.037(9) 0.042(11) -0.002(8) -0.009(9) 0.003(8)
C24 0.110(16) 0.072(13) 0.072(14) 0.021(11) -0.015(12) -0.036(12)
C25 0.123(18) 0.068(13) 0.105(19) 0.022(13) -0.010(15) -0.055(13)
C26 0.106(16) 0.048(11) 0.064(14) 0.011(9) -0.012(12) -0.025(11)
C27 0.097(14) 0.043(10) 0.055(12) 0.012(9) 0.007(10) 0.008(10)
C28 0.061(11) 0.054(10) 0.067(13) -0.008(9) -0.008(10) 0.001(8)
C31 0.046(7) 0.045(7) 0.021(6) 0.004(6) -0.009(6) 0.006(6)
C32 0.061(10) 0.026(8) 0.053(10) 0.001(8) -0.004(9) -0.004(8)
C33 0.105(17) 0.048(11) 0.048(11) -0.023(9) 0.005(11) -0.017(11)
C34 0.118(16) 0.059(12) 0.046(11) -0.001(9) -0.010(11) -0.017(12)
C35 0.14(2) 0.055(13) 0.088(17) 0.021(11) -0.003(17) -0.037(15)
C36 0.15(2) 0.073(16) 0.047(13) -0.011(11) 0.000(15) -0.044(16)
C37 0.105(16) 0.089(15) 0.055(13) -0.023(12) 0.014(11) -0.027(14)
C38 0.119(19) 0.064(12) 0.056(13) -0.008(10) 0.020(12) -0.024(13)
C41 0.075(11) 0.020(8) 0.049(10) 0.003(7) 0.000(8) -0.008(7)
C42 0.063(11) 0.027(9) 0.047(10) -0.019(8) -0.004(8) -0.004(7)
C43 0.092(13) 0.027(9) 0.063(13) 0.006(9) -0.014(10) -0.006(9)
C44 0.085(12) 0.018(8) 0.060(11) 0.009(8) 0.011(9) 0.003(8)
C45 0.117(17) 0.053(12) 0.069(14) -0.002(11) 0.013(12) 0.004(11)
C46 0.137(19) 0.024(10) 0.13(2) 0.014(12) 0.015(16) 0.007(11)
C47 0.106(15) 0.049(12) 0.072(13) 0.020(10) 0.007(11) -0.009(10)
C48 0.095(14) 0.030(9) 0.068(13) -0.001(9) 0.000(10) -0.006(8)
C51 0.064(11) 0.020(8) 0.053(11) -0.006(8) -0.004(8) -0.001(7)
C52 0.061(10) 0.033(8) 0.039(10) 0.001(8) -0.002(8) -0.006(7)
C53 0.063(11) 0.025(8) 0.045(10) -0.007(7) -0.004(9) 0.002(8)
C54 0.059(10) 0.044(9) 0.049(11) -0.009(8) -0.010(8) -0.007(8)
C55 0.119(18) 0.035(9) 0.039(11) 0.008(8) -0.021(11) -0.027(10)
C56 0.105(16) 0.033(10) 0.054(12) 0.009(8) 0.007(12) -0.018(10)
C57 0.076(12) 0.050(10) 0.059(12) -0.008(9) 0.006(10) -0.016(10)
C58 0.080(14) 0.033(9) 0.055(11) -0.001(8) -0.002(10) -0.006(9)
C101 0.098(14) 0.035(9) 0.066(13) 0.008(9) 0.027(11) 0.030(10)
C102 0.098(14) 0.064(11) 0.042(11) 0.012(9) -0.004(10) 0.024(10)
C103 0.104(16) 0.066(12) 0.056(12) 0.019(11) 0.013(11) 0.034(12)
C104 0.097(15) 0.035(10) 0.080(16) 0.010(10) 0.028(12) 0.012(10)
C105 0.089(13) 0.041(10) 0.069(14) 0.025(9) 0.015(11) 0.004(9)
C106 0.075(12) 0.030(9) 0.091(15) 0.005(10) -0.018(11) -0.002(9)
C111 0.080(12) 0.027(8) 0.048(11) 0.011(8) -0.018(9) 0.014(8)
C112 0.093(13) 0.036(9) 0.053(11) -0.001(8) 0.024(10) 0.013(9)
C113 0.087(14) 0.047(10) 0.079(14) 0.004(10) 0.001(11) 0.024(10)
C114 0.080(13) 0.034(9) 0.086(15) 0.011(10) -0.019(12) 0.008(9)
C115 0.086(13) 0.038(9) 0.059(12) 0.006(8) 0.011(10) 0.021(9)
C116 0.078(12) 0.032(9) 0.053(11) -0.009(8) 0.017(9) -0.006(8)
C121 0.077(13) 0.034(9) 0.045(10) -0.006(8) -0.004(9) 0.015(8)
C122 0.076(13) 0.051(10) 0.059(12) -0.011(9) -0.008(10) 0.012(9)
C123 0.089(15) 0.051(11) 0.077(14) -0.009(10) 0.011(12) 0.011(11)
C124 0.090(14) 0.038(9) 0.056(12) 0.001(8) -0.013(10) -0.002(9)
C125 0.088(13) 0.021(8) 0.038(9) -0.009(7) -0.007(9) -0.001(8)
C126 0.070(12) 0.030(8) 0.041(10) -0.005(7) 0.004(9) 0.008(8)
C127 0.067(12) 0.026(8) 0.066(13) 0.000(8) -0.007(9) 0.003(8)
C128 0.066(12) 0.039(9) 0.070(13) -0.015(9) 0.002(10) 0.003(8)
C129 0.092(14) 0.025(8) 0.058(11) -0.016(8) 0.019(11) -0.005(9)
C130 0.065(11) 0.030(8) 0.041(10) -0.008(7) 0.014(8) -0.003(8)
C131 0.061(11) 0.016(7) 0.055(10) 0.005(7) 0.010(9) 0.006(7)
C132 0.064(11) 0.028(8) 0.063(12) -0.007(8) -0.017(9) -0.007(8)
C133 0.062(12) 0.050(10) 0.067(12) 0.024(9) -0.017(9) -0.004(9)
C134 0.077(12) 0.033(9) 0.049(11) -0.013(8) 0.000(9) -0.010(8)
C135 0.063(11) 0.031(8) 0.043(10) -0.002(7) 0.005(9) -0.006(8)
C201 0.073(13) 0.025(8) 0.049(11) -0.005(8) -0.013(9) 0.004(8)
C202 0.083(12) 0.039(9) 0.061(12) 0.006(9) 0.007(10) 0.017(9)
C203 0.093(16) 0.058(11) 0.053(12) 0.005(9) 0.017(11) 0.009(10)
C204 0.104(18) 0.054(11) 0.062(13) -0.002(10) 0.008(13) 0.022(11)
C205 0.066(11) 0.056(10) 0.060(12) -0.008(10) -0.007(10) 0.007(9)
C206 0.079(14) 0.038(9) 0.048(11) -0.008(8) -0.022(9) 0.008(8)
C211 0.064(11) 0.021(8) 0.068(13) 0.003(8) -0.001(9) 0.004(7)
C212 0.078(12) 0.023(8) 0.063(11) -0.003(8) -0.006(9) -0.007(8)
C213 0.087(13) 0.027(9) 0.065(13) 0.001(8) 0.002(10) -0.008(8)
C214 0.093(14) 0.027(9) 0.082(15) 0.007(9) 0.013(11) -0.011(9)
C215 0.102(14) 0.032(9) 0.068(13) 0.003(9) 0.018(11) 0.005(9)
C216 0.084(12) 0.029(9) 0.048(11) 0.003(8) 0.002(9) -0.006(8)
C301 0.071(10) 0.038(8) 0.062(10) 0.016(8) 0.003(8) 0.000(7)
C302 0.109(15) 0.039(10) 0.071(13) 0.022(9) 0.000(11) 0.033(10)
C303 0.119(18) 0.039(11) 0.106(19) -0.003(12) -0.008(15) 0.009(10)
C304 0.108(17) 0.066(14) 0.083(17) 0.037(12) -0.002(13) 0.004(12)
C305 0.123(18) 0.069(13) 0.082(15) 0.025(12) 0.021(13) 0.039(12)
C306 0.089(11) 0.045(8) 0.079(11) 0.024(9) 0.002(9) 0.008(8)
C311 0.056(10) 0.023(8) 0.055(11) -0.008(7) -0.010(9) -0.002(7)
C312 0.085(13) 0.036(9) 0.056(11) -0.011(8) -0.011(9) 0.015(9)
C313 0.068(12) 0.039(9) 0.075(13) -0.016(9) 0.005(10) -0.018(9)
C314 0.053(11) 0.048(10) 0.069(12) -0.008(9) 0.000(10) 0.000(8)
C315 0.070(13) 0.071(13) 0.065(13) 0.001(10) -0.007(10) 0.005(10)
C316 0.079(13) 0.037(9) 0.062(12) -0.008(8) -0.014(10) -0.007(9)
C401 0.076(12) 0.017(8) 0.077(13) -0.013(8) 0.011(10) -0.012(8)
C402 0.098(14) 0.037(9) 0.058(12) -0.007(9) 0.006(11) 0.001(9)
C403 0.14(2) 0.055(12) 0.065(14) 0.010(11) 0.025(13) 0.018(13)
C404 0.12(2) 0.052(13) 0.090(18) 0.029(12) 0.044(16) 0.032(13)
C405 0.091(16) 0.066(13) 0.104(18) 0.022(13) 0.033(14) 0.014(11)
C406 0.087(14) 0.038(10) 0.095(15) 0.018(10) 0.010(11) 0.005(10)
C411 0.067(11) 0.020(8) 0.058(11) 0.010(8) -0.007(9) -0.001(7)
C412 0.078(12) 0.040(10) 0.046(11) -0.013(8) 0.001(9) 0.006(8)
C413 0.096(14) 0.049(11) 0.058(13) -0.017(10) -0.007(10) 0.000(10)
C414 0.082(13) 0.028(9) 0.090(16) -0.019(11) -0.014(11) -0.004(9)
C415 0.101(15) 0.031(10) 0.074(14) 0.003(9) -0.014(11) -0.005(9)
C416 0.063(11) 0.048(11) 0.077(13) -0.014(10) -0.003(10) 0.006(8)
C501 0.070(11) 0.035(9) 0.033(9) -0.008(8) 0.004(8) -0.002(8)
C502 0.084(13) 0.057(10) 0.029(10) -0.006(9) 0.010(9) 0.009(9)
C503 0.076(13) 0.052(11) 0.068(14) 0.017(9) -0.018(10) 0.006(9)
C504 0.077(13) 0.075(14) 0.069(14) -0.008(12) -0.001(11) -0.022(11)
C505 0.075(13) 0.057(11) 0.079(15) -0.009(11) 0.001(11) -0.003(9)
C506 0.086(12) 0.029(9) 0.047(11) -0.007(7) 0.000(9) 0.001(8)
C511 0.069(11) 0.030(8) 0.063(12) 0.000(8) 0.011(9) 0.009(8)
C512 0.064(11) 0.035(9) 0.075(13) 0.010(9) -0.012(9) 0.001(8)
C513 0.107(16) 0.034(9) 0.089(15) 0.008(10) 0.006(13) -0.001(10)
C514 0.075(13) 0.046(10) 0.088(15) 0.007(10) -0.005(11) 0.012(9)
C515 0.135(18) 0.053(11) 0.053(12) 0.011(10) -0.011(12) -0.015(12)
C516 0.105(15) 0.050(11) 0.054(12) 0.015(9) -0.019(11) -0.006(10)
C601 0.089(13) 0.043(10) 0.042(10) -0.003(8) 0.002(9) 0.001(9)
C602 0.080(13) 0.044(10) 0.071(13) 0.011(9) 0.016(11) -0.003(9)
C603 0.079(13) 0.061(12) 0.079(14) -0.001(11) 0.026(11) -0.004(10)
C604 0.084(14) 0.078(14) 0.078(15) 0.004(11) 0.029(11) -0.012(11)
C605 0.080(14) 0.065(13) 0.089(15) -0.002(11) 0.018(12) 0.005(10)
C606 0.057(11) 0.045(10) 0.079(13) -0.006(9) -0.004(10) 0.011(8)
C611 0.082(13) 0.025(8) 0.045(10) -0.003(7) -0.003(9) -0.002(9)
C612 0.070(13) 0.051(11) 0.058(11) -0.002(9) -0.007(9) 0.010(9)
C613 0.107(16) 0.044(11) 0.071(13) 0.018(9) -0.026(11) 0.032(11)
C614 0.15(2) 0.026(9) 0.058(13) 0.007(8) -0.008(13) 0.000(12)
C615 0.109(16) 0.038(10) 0.049(11) 0.006(8) -0.007(10) 0.004(10)
C616 0.085(13) 0.042(10) 0.052(11) 0.014(8) -0.009(9) 0.018(9)
Cl1 0.089(3) 0.066(3) 0.061(3) 0.013(2) -0.004(3) -0.001(2)
O1 0.207(12) 0.201(12) 0.198(12) -0.006(8) 0.040(8) 0.007(8)
O2 0.160(9) 0.155(9) 0.153(10) 0.023(7) -0.004(7) -0.041(7)
O3 0.109(8) 0.114(8) 0.122(8) 0.038(7) 0.001(6) -0.009(6)
O4 0.090(6) 0.061(6) 0.068(6) 0.001(5) 0.011(5) -0.015(5)
Cl2 0.122(4) 0.095(4) 0.122(5) 0.039(4) 0.027(4) 0.030(3)
Cl11 0.216(7) 0.224(7) 0.185(7) 0.010(6) -0.017(6) -0.012(6)
Cl12 0.116(5) 0.211(6) 0.181(6) 0.076(5) -0.008(4) -0.026(5)
Cl13 0.126(5) 0.153(5) 0.151(5) 0.041(4) -0.007(4) -0.024(4)
C1CL 0.141(13) 0.154(13) 0.168(14) -0.020(10) 0.030(10) -0.016(9)
Cl21 0.248(8) 0.228(8) 0.239(8) 0.023(6) 0.046(7) 0.006(6)
Cl22 0.267(8) 0.252(8) 0.246(8) -0.026(7) 0.038(7) -0.001(7)
Cl23 0.224(7) 0.213(7) 0.227(8) 0.007(6) 0.029(6) -0.010(6)
C2CL 0.162(14) 0.149(14) 0.162(14) 0.009(10) -0.001(10) -0.002(10)
Cl32 0.276(13) 0.251(13) 0.251(13) -0.008(8) 0.044(8) -0.011(8)
Cl33 0.190(10) 0.197(10) 0.199(10) 0.005(8) 0.031(7) -0.019(7)
Cl31 0.275(14) 0.274(14) 0.289(15) 0.001(8) 0.017(8) 0.009(8)
O5 0.129(8) 0.126(8) 0.148(9) 0.035(7) -0.001(7) -0.001(7)
O6 0.213(12) 0.204(12) 0.215(12) -0.008(8) 0.025(8) -0.004(8)
O7 0.196(11) 0.191(11) 0.199(11) 0.002(8) 0.017(8) 0.025(8)
O8 0.224(12) 0.200(12) 0.202(12) -0.003(8) 0.034(8) -0.009(8)
C3CL 0.27(4) 0.27(4) 0.27(4) 0.000(11) 0.040(12) -0.005(11)
O1W 0.78(7) 0.78(7) 0.79(7) 0.000(9) 0.096(12) -0.001(9)

loop_
_atom_type_symbol
_atom_type_description
_atom_type_scat_dispersion_real
_atom_type_scat_dispersion_imag
_atom_type_scat_source
C C 0.0033 0.0016 'International Tables Vol C Tables 4.2.6.8 and 6.1.1.4'
H H 0.0000 0.0000 'International Tables Vol C Tables 4.2.6.8 and 6.1.1.4'
N N 0.0061 0.0033 'International Tables Vol C Tables 4.2.6.8 and 6.1.1.4'
O O 0.0106 0.0060 'International Tables Vol C Tables 4.2.6.8 and 6.1.1.4'
P P 0.1023 0.0942 'International Tables Vol C Tables 4.2.6.8 and 6.1.1.4'
Cl Cl 0.1484 0.1585 'International Tables Vol C Tables 4.2.6.8 and 6.1.1.4'
Cu Cu 0.3201 1.2651 'International Tables Vol C Tables 4.2.6.8 and 6.1.1.4'
Ag Ag -0.8971 1.1015 'International Tables Vol C Tables 4.2.6.8 and 6.1.1.4'

loop_
_geom_angle_atom_site_label_1
_geom_angle_atom_site_label_2
_geom_angle_atom_site_label_3
_geom_angle
P1 Ag1 P6 115.44(15)
P1 Ag1 C21 122.9(4)
P6 Ag1 C21 91.5(3)
P1 Ag1 Cu3 163.40(11)
P6 Ag1 Cu3 77.93(11)
C21 Ag1 Cu3 43.6(4)
P1 Ag1 C41 92.6(3)
P6 Ag1 C41 125.1(3)
C21 Ag1 C41 112.3(5)
Cu3 Ag1 C41 86.7(3)
P1 Ag1 Cu1 77.74(11)
P6 Ag1 Cu1 164.51(12)
C21 Ag1 Cu1 87.3(3)
Cu3 Ag1 Cu1 90.72(7)
C41 Ag1 Cu1 42.6(3)
P1 Ag1 Cu5 112.02(11)
P6 Ag1 Cu5 125.11(10)
C21 Ag1 Cu5 38.2(4)
Cu3 Ag1 Cu5 51.66(6)
C41 Ag1 Cu5 77.2(3)
Cu1 Ag1 Cu5 49.94(5)
P3 Ag2 P2 118.11(14)
P3 Ag2 C1 125.1(3)
P2 Ag2 C1 90.9(3)
P3 Ag2 Cu1 166.12(11)
P2 Ag2 Cu1 73.99(11)
C1 Ag2 Cu1 44.1(3)
P3 Ag2 Cu2 78.94(11)
P2 Ag2 Cu2 157.15(11)
C1 Ag2 Cu2 90.6(3)
Cu1 Ag2 Cu2 91.49(7)
P3 Ag2 Cu5 115.56(10)
P2 Ag2 Cu5 122.85(12)
C1 Ag2 Cu5 40.6(3)
Cu1 Ag2 Cu5 50.83(5)
Cu2 Ag2 Cu5 51.13(6)
P5 Ag3 P4 120.70(14)
P5 Ag3 C11 124.7(3)
P4 Ag3 C11 90.6(4)
P5 Ag3 Cu2 163.70(13)
P4 Ag3 Cu2 74.07(10)
C11 Ag3 Cu2 43.3(3)
P5 Ag3 Cu3 75.59(11)
P4 Ag3 Cu3 157.84(10)
C11 Ag3 Cu3 91.1(3)
Cu2 Ag3 Cu3 92.32(7)
P5 Ag3 Cu5 112.61(12)
P4 Ag3 Cu5 122.91(11)
C11 Ag3 Cu5 39.8(3)
Cu2 Ag3 Cu5 51.17(6)
Cu3 Ag3 Cu5 52.24(6)
C41 Cu1 C1 163.2(6)
C41 Cu1 N1 97.1(5)
C1 Cu1 N1 99.7(6)
C41 Cu1 Cu5 110.7(4)
C1 Cu1 Cu5 52.9(4)
N1 Cu1 Cu5 149.1(3)
C41 Cu1 Cu4 52.4(4)
C1 Cu1 Cu4 111.2(5)
N1 Cu1 Cu4 147.2(3)
Cu5 Cu1 Cu4 63.61(7)
C41 Cu1 Ag2 110.0(5)
C1 Cu1 Ag2 64.7(5)
N1 Cu1 Ag2 108.0(4)
Cu5 Cu1 Ag2 75.45(7)
Cu4 Cu1 Ag2 77.17(8)
C41 Cu1 Ag1 68.3(4)
C1 Cu1 Ag1 107.4(4)
N1 Cu1 Ag1 102.9(4)
Cu5 Cu1 Ag1 76.53(7)
Cu4 Cu1 Ag1 78.59(7)
Ag2 Cu1 Ag1 148.95(8)
C11 Cu2 C31 163.5(6)
C11 Cu2 N2 100.9(5)
C31 Cu2 N2 95.6(5)
C11 Cu2 Cu5 51.8(5)
C31 Cu2 Cu5 112.1(4)
N2 Cu2 Cu5 149.7(3)
C11 Cu2 Cu4 111.7(5)
C31 Cu2 Cu4 51.9(4)
N2 Cu2 Cu4 146.6(3)
Cu5 Cu2 Cu4 63.39(7)
C11 Cu2 Ag3 68.2(4)
C31 Cu2 Ag3 106.3(4)
N2 Cu2 Ag3 108.8(4)
Cu5 Cu2 Ag3 75.74(7)
Cu4 Cu2 Ag3 78.03(7)
C11 Cu2 Ag2 103.0(4)
C31 Cu2 Ag2 73.0(4)
N2 Cu2 Ag2 103.3(4)
Cu5 Cu2 Ag2 74.95(7)
Cu4 Cu2 Ag2 76.95(7)
Ag3 Cu2 Ag2 147.71(9)
C21 Cu3 C51 160.2(6)
C21 Cu3 N3 99.0(6)
C51 Cu3 N3 100.7(5)
C21 Cu3 Cu4 107.5(5)
C51 Cu3 Cu4 52.9(4)
N3 Cu3 Cu4 151.8(3)
C21 Cu3 Cu5 49.3(5)
C51 Cu3 Cu5 111.7(4)
N3 Cu3 Cu5 145.7(3)
Cu4 Cu3 Cu5 62.44(7)
C21 Cu3 Ag1 64.8(5)
C51 Cu3 Ag1 108.4(4)
N3 Cu3 Ag1 104.9(4)
Cu4 Cu3 Ag1 78.69(7)
Cu5 Cu3 Ag1 75.62(7)
C21 Cu3 Ag3 102.7(5)
C51 Cu3 Ag3 72.8(4)
N3 Cu3 Ag3 106.5(4)
Cu4 Cu3 Ag3 77.20(7)
Cu5 Cu3 Ag3 74.24(7)
Ag1 Cu3 Ag3 147.66(8)
C31 Cu4 C41 120.1(6)
C31 Cu4 C51 113.4(6)
C41 Cu4 C51 111.4(6)
C31 Cu4 Cu2 49.0(4)
C41 Cu4 Cu2 139.4(4)
C51 Cu4 Cu2 107.7(4)
C31 Cu4 Cu1 109.5(4)
C41 Cu4 Cu1 47.8(4)
C51 Cu4 Cu1 136.5(5)
Cu2 Cu4 Cu1 95.09(8)
C31 Cu4 Cu3 137.1(4)
C41 Cu4 Cu3 102.5(4)
C51 Cu4 Cu3 47.9(5)
Cu2 Cu4 Cu3 95.34(8)
Cu1 Cu4 Cu3 94.51(9)
C31 Cu4 Cu5 104.3(4)
C41 Cu4 Cu5 101.0(4)
C51 Cu4 Cu5 104.1(4)
Cu2 Cu4 Cu5 58.07(7)
Cu1 Cu4 Cu5 57.64(7)
Cu3 Cu4 Cu5 59.32(7)
C21 Cu5 C11 117.0(6)
C21 Cu5 C1 116.5(6)
C11 Cu5 C1 112.6(6)
C21 Cu5 Cu1 104.0(4)
C11 Cu5 Cu1 138.4(4)
C1 Cu5 Cu1 48.6(4)
C21 Cu5 Cu2 137.5(4)
C11 Cu5 Cu2 48.1(4)
C1 Cu5 Cu2 105.0(4)
Cu1 Cu5 Cu2 96.17(8)
C21 Cu5 Cu3 47.1(4)
C11 Cu5 Cu3 107.4(4)
C1 Cu5 Cu3 138.9(4)
Cu1 Cu5 Cu3 94.52(7)
Cu2 Cu5 Cu3 94.93(9)
C21 Cu5 Cu4 101.5(5)
C11 Cu5 Cu4 103.7(5)
C1 Cu5 Cu4 102.8(4)
Cu1 Cu5 Cu4 58.75(7)
Cu2 Cu5 Cu4 58.54(7)
Cu3 Cu5 Cu4 58.24(7)
C21 Cu5 Ag2 157.6(4)
C11 Cu5 Ag2 85.0(4)
C1 Cu5 Ag2 52.6(4)
Cu1 Cu5 Ag2 53.72(6)
Cu2 Cu5 Ag2 53.92(6)
Cu3 Cu5 Ag2 124.99(8)
Cu4 Cu5 Ag2 66.75(6)
C21 Cu5 Ag3 85.1(4)
C11 Cu5 Ag3 55.1(4)
C1 Cu5 Ag3 158.1(4)
Cu1 Cu5 Ag3 125.80(8)
Cu2 Cu5 Ag3 53.09(6)
Cu3 Cu5 Ag3 53.52(6)
Cu4 Cu5 Ag3 67.06(6)
Ag2 Cu5 Ag3 105.91(7)
C21 Cu5 Ag1 51.6(4)
C11 Cu5 Ag1 160.2(4)
C1 Cu5 Ag1 87.0(4)
Cu1 Cu5 Ag1 53.53(6)
Cu2 Cu5 Ag1 126.02(7)
Cu3 Cu5 Ag1 52.72(6)
Cu4 Cu5 Ag1 67.49(6)
Ag2 Cu5 Ag1 106.18(6)
Ag3 Cu5 Ag1 105.42(6)
C111 P1 C101 106.8(8)
C111 P1 C121 102.2(7)
C101 P1 C121 104.8(8)
C111 P1 Ag1 110.2(5)
C101 P1 Ag1 114.3(6)
C121 P1 Ag1 117.5(6)
C201 P2 C125 101.7(7)
C201 P2 C211 107.1(7)
C125 P2 C211 106.2(7)
C201 P2 Ag2 102.7(4)
C125 P2 Ag2 121.7(5)
C211 P2 Ag2 115.6(6)
C301 P3 C311 104.5(7)
C301 P3 C126 105.3(7)
C311 P3 C126 103.5(7)
C301 P3 Ag2 115.8(6)
C311 P3 Ag2 109.4(5)
C126 P3 Ag2 117.0(5)
C401 P4 C411 106.4(7)
C401 P4 C130 104.7(7)
C411 P4 C130 101.3(7)
C401 P4 Ag3 112.6(5)
C411 P4 Ag3 109.9(5)
C130 P4 Ag3 120.6(5)
C511 P5 C501 106.1(7)
C511 P5 C131 101.2(7)
C501 P5 C131 104.4(7)
C511 P5 Ag3 114.6(6)
C501 P5 Ag3 108.1(5)
C131 P5 Ag3 121.1(5)
C601 P6 C611 106.7(8)
C601 P6 C135 101.7(7)
C611 P6 C135 104.0(7)
C601 P6 Ag1 107.4(5)
C611 P6 Ag1 116.6(5)
C135 P6 Ag1 118.9(5)
C121 N1 C125 119.5(12)
C121 N1 Cu1 123.1(10)
C125 N1 Cu1 116.9(11)
C130 N2 C126 118.6(13)
C130 N2 Cu2 118.5(10)
C126 N2 Cu2 122.7(10)
C131 N3 C135 118.1(12)
C131 N3 Cu3 121.4(10)
C135 N3 Cu3 120.3(10)
C2 C1 Cu1 155.7(13)
C2 C1 Cu5 124.0(11)
Cu1 C1 Cu5 78.5(6)
C2 C1 Ag2 115.4(12)
Cu1 C1 Ag2 71.1(5)
Cu5 C1 Ag2 86.8(6)
C1 C2 C3 173.2(17)
C8 C3 C4 120.5(16)
C8 C3 C2 119.3(15)
C4 C3 C2 120.1(17)
C3 C4 C5 118.2(19)
C3 C4 H4 120.9
C5 C4 H4 120.9
C6 C5 C4 118.5(17)
C6 C5 H5 120.8
C4 C5 H5 120.8
C7 C6 C5 121.9(19)
C7 C6 H6 119.1
C5 C6 H6 119.1
C6 C7 C8 120(2)
C6 C7 H7 119.8
C8 C7 H7 119.8
C3 C8 C7 120.5(19)
C3 C8 H8 119.8
C7 C8 H8 119.8
C12 C11 Cu2 154.5(13)
C12 C11 Cu5 115.9(13)
Cu2 C11 Cu5 80.0(5)
C12 C11 Ag3 129.6(11)
Cu2 C11 Ag3 68.5(5)
Cu5 C11 Ag3 85.1(5)
C11 C12 C13 174.1(16)
C18 C13 C14 117.7(15)
C18 C13 C12 122.4(14)
C14 C13 C12 119.1(16)
C15 C14 C13 119.0(18)
C15 C14 H14 120.5
C13 C14 H14 120.5
C16 C15 C14 122.1(19)
C16 C15 H15 119.0
C14 C15 H15 119.0
C15 C16 C17 120.3(18)
C15 C16 H16 119.8
C17 C16 H16 119.8
C16 C17 C18 119.3(17)
C16 C17 H17 120.3
C18 C17 H17 120.3
C13 C18 C17 121.5(16)
C13 C18 H18 119.2
C17 C18 H18 119.2
C22 C21 Cu3 159.0(13)
C22 C21 Cu5 116.1(11)
Cu3 C21 Cu5 83.6(7)
C22 C21 Ag1 113.0(12)
Cu3 C21 Ag1 71.6(5)
Cu5 C21 Ag1 90.3(6)
C21 C22 C23 172.5(16)
C28 C23 C24 119.8(16)
C28 C23 C22 119.4(15)
C24 C23 C22 120.8(14)
C23 C24 C25 118.3(17)
C23 C24 H24 120.8
C25 C24 H24 120.8
C26 C25 C24 121.9(18)
C26 C25 H25 119.1
C24 C25 H25 119.1
C27 C26 C25 121.0(18)
C27 C26 H26 119.5
C25 C26 H26 119.5
C26 C27 C28 119.0(16)
C26 C27 H27 120.5
C28 C27 H27 120.5
C23 C28 C27 120.0(15)
C23 C28 H28 120.0
C27 C28 H28 120.0
C32 C31 Cu2 152.8(12)
C32 C31 Cu4 126.6(11)
Cu2 C31 Cu4 79.1(6)
C32 C31 H31 93.5
Cu2 C31 H31 93.5
Cu4 C31 H31 93.5
C31 C32 C33 179.4(17)
C38 C33 C32 122.5(17)
C38 C33 C34 116.6(18)
C32 C33 C34 120.9(19)
C35 C34 C33 125(2)
C35 C34 H34 117.5
C33 C34 H34 117.5
C36 C35 C34 116(2)
C36 C35 H35 122.2
C34 C35 H35 122.2
C35 C36 C37 125(2)
C35 C36 H36 117.3
C37 C36 H36 117.3
C36 C37 C38 118(2)
C36 C37 H37 121.1
C38 C37 H37 121.1
C33 C38 C37 120(2)
C33 C38 H38 120.2
C37 C38 H38 120.2
C42 C41 Cu1 156.3(13)
C42 C41 Cu4 123.5(12)
Cu1 C41 Cu4 79.9(5)
C42 C41 Ag1 111.5(12)
Cu1 C41 Ag1 69.1(4)
Cu4 C41 Ag1 88.4(5)
C41 C42 C43 177.1(18)
C44 C43 C48 120.9(14)
C44 C43 C42 120.8(16)
C48 C43 C42 118.4(15)
C43 C44 C45 119.4(16)
C43 C44 H44 120.3
C45 C44 H44 120.3
C46 C45 C44 121.6(18)
C46 C45 H45 119.2
C44 C45 H45 119.2
C45 C46 C47 120.7(18)
C45 C46 H46 119.6
C47 C46 H46 119.6
C46 C47 C48 120.3(19)
C46 C47 H47 119.9
C48 C47 H47 119.9
C43 C48 C47 116.9(16)
C43 C48 H48 121.5
C47 C48 H48 121.5
C52 C51 Cu3 162.6(13)
C52 C51 Cu4 115.8(11)
Cu3 C51 Cu4 79.2(6)
C52 C51 H51 93.9
Cu3 C51 H51 93.9
Cu4 C51 H51 93.9
C51 C52 C53 174.0(15)
C58 C53 C54 117.6(15)
C58 C53 C52 121.5(14)
C54 C53 C52 120.9(15)
C55 C54 C53 120.4(17)
C55 C54 H54 119.8
C53 C54 H54 119.8
C54 C55 C56 120.9(17)
C54 C55 H55 119.6
C56 C55 H55 119.6
C55 C56 C57 119.1(16)
C55 C56 H56 120.4
C57 C56 H56 120.4
C56 C57 C58 119.1(17)
C56 C57 H57 120.4
C58 C57 H57 120.4
C53 C58 C57 122.8(16)
C53 C58 H58 118.6
C57 C58 H58 118.6
C106 C101 C102 117.6(16)
C106 C101 P1 118.8(14)
C102 C101 P1 123.5(15)
C103 C102 C101 117.5(18)
C103 C102 H102 121.3
C101 C102 H102 121.3
C104 C103 C102 120.6(17)
C104 C103 H103 119.7
C102 C103 H103 119.7
C105 C104 C103 121.9(17)
C105 C104 H104 119.1
C103 C104 H104 119.1
C106 C105 C104 117.8(18)
C106 C105 H105 121.1
C104 C105 H105 121.1
C105 C106 C101 124.6(18)
C105 C106 H106 117.7
C101 C106 H106 117.7
C112 C111 C116 119.9(14)
C112 C111 P1 123.7(12)
C116 C111 P1 116.3(13)
C113 C112 C111 119.6(15)
C113 C112 H112 120.2
C111 C112 H112 120.2
C114 C113 C112 119.1(18)
C114 C113 H113 120.4
C112 C113 H113 120.4
C113 C114 C115 122.0(16)
C113 C114 H114 119.0
C115 C114 H114 119.0
C116 C115 C114 118.3(15)
C116 C115 H115 120.8
C114 C115 H115 120.8
C115 C116 C111 121.0(15)
C115 C116 H116 119.5
C111 C116 H116 119.5
N1 C121 C122 122.4(15)
N1 C121 P1 113.6(11)
C122 C121 P1 123.9(14)
C121 C122 C123 122.0(17)
C121 C122 H122 119.0
C123 C122 H122 119.0
C122 C123 C124 115.7(16)
C122 C123 H123 122.2
C124 C123 H123 122.2
C125 C124 C123 121.0(16)
C125 C124 H124 119.5
C123 C124 H124 119.5
N1 C125 C124 119.4(15)
N1 C125 P2 115.3(10)
C124 C125 P2 125.2(13)
C127 C126 N2 121.5(14)
C127 C126 P3 124.0(13)
N2 C126 P3 114.5(12)
C126 C127 C128 119.8(15)
C126 C127 H127 120.1
C128 C127 H127 120.1
C127 C128 C129 118.9(16)
C127 C128 H128 120.6
C129 C128 H128 120.6
C130 C129 C128 117.9(15)
C130 C129 H129 121.0
C128 C129 H129 121.0
N2 C130 C129 123.3(14)
N2 C130 P4 114.9(12)
C129 C130 P4 121.8(12)
C132 C131 N3 123.3(13)
C132 C131 P5 124.7(12)
N3 C131 P5 111.9(11)
C131 C132 C133 119.7(15)
C131 C132 H132 120.1
C133 C132 H132 120.1
C132 C133 C134 117.5(14)
C132 C133 H133 121.2
C134 C133 H133 121.2
C135 C134 C133 120.2(15)
C135 C134 H134 119.9
C133 C134 H134 119.9
C134 C135 N3 121.1(13)
C134 C135 P6 123.3(12)
N3 C135 P6 115.6(11)
C206 C201 C202 117.9(15)
C206 C201 P2 122.2(14)
C202 C201 P2 119.1(13)
C203 C202 C201 122.2(17)
C203 C202 H202 118.9
C201 C202 H202 118.9
C204 C203 C202 119.1(18)
C204 C203 H203 120.4
C202 C203 H203 120.4
C203 C204 C205 121.6(18)
C203 C204 H204 119.2
C205 C204 H204 119.2
C204 C205 C206 118.8(17)
C204 C205 H205 120.6
C206 C205 H205 120.6
C201 C206 C205 120.4(17)
C201 C206 H206 119.8
C205 C206 H206 119.8
C216 C211 C212 120.0(14)
C216 C211 P2 116.5(11)
C212 C211 P2 123.5(13)
C213 C212 C211 119.1(16)
C213 C212 H212 120.4
C211 C212 H212 120.4
C212 C213 C214 121.4(15)
C212 C213 H213 119.3
C214 C213 H213 119.3
C213 C214 C215 120.8(16)
C213 C214 H214 119.6
C215 C214 H214 119.6
C214 C215 C216 119.0(17)
C214 C215 H215 120.5
C216 C215 H215 120.5
C211 C216 C215 119.7(15)
C211 C216 H216 120.1
C215 C216 H216 120.1
C302 C301 C306 118.2(15)
C302 C301 P3 125.6(14)
C306 C301 P3 116.1(12)
C301 C302 C303 120.2(19)
C301 C302 H302 119.9
C303 C302 H302 119.9
C304 C303 C302 121.1(18)
C304 C303 H303 119.5
C302 C303 H303 119.5
C303 C304 C305 119.0(18)
C303 C304 H304 120.5
C305 C304 H304 120.5
C304 C305 C306 120(2)
C304 C305 H305 120.0
C306 C305 H305 120.0
C305 C306 C301 121.2(17)
C305 C306 H306 119.4
C301 C306 H306 119.4
C316 C311 C312 119.0(14)
C316 C311 P3 124.3(12)
C312 C311 P3 116.5(11)
C311 C312 C313 120.1(15)
C311 C312 H312 119.9
C313 C312 H312 119.9
C314 C313 C312 119.6(15)
C314 C313 H313 120.2
C312 C313 H313 120.2
C315 C314 C313 119.2(15)
C315 C314 H314 120.4
C313 C314 H314 120.4
C314 C315 C316 121.5(16)
C314 C315 H315 119.3
C316 C315 H315 119.3
C311 C316 C315 120.4(15)
C311 C316 H316 119.8
C315 C316 H316 119.8
C406 C401 C402 117.6(16)
C406 C401 P4 123.4(14)
C402 C401 P4 118.7(12)
C401 C402 C403 121.1(18)
C401 C402 H402 119.5
C403 C402 H402 119.5
C404 C403 C402 119(2)
C404 C403 H403 120.7
C402 C403 H403 120.7
C403 C404 C405 121(2)
C403 C404 H404 119.3
C405 C404 H404 119.3
C404 C405 C406 119(2)
C404 C405 H405 120.6
C406 C405 H405 120.6
C401 C406 C405 122.4(19)
C401 C406 H406 118.8
C405 C406 H406 118.8
C412 C411 C416 120.2(13)
C412 C411 P4 125.5(12)
C416 C411 P4 114.2(12)
C411 C412 C413 119.5(16)
C411 C412 H412 120.2
C413 C412 H412 120.2
C414 C413 C412 120.2(17)
C414 C413 H413 119.9
C412 C413 H413 119.9
C413 C414 C415 120.8(15)
C413 C414 H414 119.6
C415 C414 H414 119.6
C414 C415 C416 120.6(18)
C414 C415 H415 119.7
C416 C415 H415 119.7
C415 C416 C411 118.7(17)
C415 C416 H416 120.6
C411 C416 H416 120.6
C506 C501 C502 120.7(14)
C506 C501 P5 119.0(12)
C502 C501 P5 119.4(11)
C503 C502 C501 119.2(15)
C503 C502 H502 120.4
C501 C502 H502 120.4
C502 C503 C504 121.3(16)
C502 C503 H503 119.3
C504 C503 H503 119.3
C505 C504 C503 118.8(19)
C505 C504 H504 120.6
C503 C504 H504 120.6
C504 C505 C506 120.3(17)
C504 C505 H505 119.9
C506 C505 H505 119.9
C501 C506 C505 119.6(15)
C501 C506 H506 120.2
C505 C506 H506 120.2
C512 C511 C516 117.9(14)
C512 C511 P5 122.8(12)
C516 C511 P5 119.2(13)
C511 C512 C514 121.0(15)
C511 C512 H512 119.5
C514 C512 H512 119.5
C515 C513 C514 121.5(16)
C515 C513 H513 119.3
C514 C513 H513 119.3
C513 C514 C512 118.4(17)
C513 C514 H514 120.8
C512 C514 H514 120.8
C516 C515 C513 118.5(17)
C516 C515 H515 120.7
C513 C515 H515 120.7
C515 C516 C511 122.6(17)
C515 C516 H516 118.7
C511 C516 H516 118.7
C602 C601 C606 117.3(16)
C602 C601 P6 120.9(13)
C606 C601 P6 121.1(12)
C603 C602 C601 120.9(17)
C603 C602 H602 119.6
C601 C602 H602 119.6
C604 C603 C602 121.6(17)
C604 C603 H603 119.2
C602 C603 H603 119.2
C603 C604 C605 120.2(18)
C603 C604 H604 119.9
C605 C604 H604 119.9
C606 C605 C604 119.1(18)
C606 C605 H605 120.4
C604 C605 H605 120.4
C605 C606 C601 120.8(16)
C605 C606 H606 119.6
C601 C606 H606 119.6
C612 C611 C616 120.2(14)
C612 C611 P6 123.9(13)
C616 C611 P6 115.9(12)
C611 C612 C613 118.7(17)
C611 C612 H612 120.6
C613 C612 H612 120.6
C612 C613 C614 120.6(17)
C612 C613 H613 119.7
C614 C613 H613 119.7
C615 C614 C613 120.4(15)
C615 C614 H614 119.8
C613 C614 H614 119.8
C614 C615 C616 119.1(18)
C614 C615 H615 120.4
C616 C615 H615 120.4
C615 C616 C611 120.9(16)
C615 C616 H616 119.6
C611 C616 H616 119.6
O2 Cl1 O3 113.2(11)
O2 Cl1 O4 111.3(10)
O3 Cl1 O4 112.3(9)
O2 Cl1 O1 105.0(14)
O3 Cl1 O1 111.3(13)
O4 Cl1 O1 103.1(11)
O8 Cl2 O5 119.0(15)
O8 Cl2 O7 127.0(16)
O5 Cl2 O7 111.9(14)
O8 Cl2 O6 92.3(15)
O5 Cl2 O6 98.0(12)
O7 Cl2 O6 94.4(14)
Cl11 C1CL Cl12 107.9(17)
Cl11 C1CL Cl13 105.7(16)
Cl12 C1CL Cl13 97.9(15)
Cl11 C1CL H1CL 114.6
Cl12 C1CL H1CL 114.6
Cl13 C1CL H1CL 114.6
Cl23 C2CL Cl21 107.7(18)
Cl23 C2CL Cl22 103.9(19)
Cl21 C2CL Cl22 103.2(18)
Cl23 C2CL H2CL 113.7
Cl21 C2CL H2CL 113.7
Cl22 C2CL H2CL 113.7
Cl33 C3CL Cl31 99.7(18)
Cl33 C3CL Cl32 101.4(18)
Cl31 C3CL Cl32 96.8(18)
Cl33 C3CL H3CL 118.3
Cl31 C3CL H3CL 118.3
Cl32 C3CL H3CL 118.3

loop_
_geom_bond_atom_site_label_1
_geom_bond_atom_site_label_2
_geom_bond_distance
Ag1 P1 2.456(4)
Ag1 P6 2.467(4)
Ag1 C21 2.519(15)
Ag1 Cu3 2.641(2)
Ag1 C41 2.644(15)
Ag1 Cu1 2.659(2)
Ag1 Cu5 3.216(2)
Ag2 P3 2.461(4)
Ag2 P2 2.481(4)
Ag2 C1 2.515(16)
Ag2 Cu1 2.632(2)
Ag2 Cu2 2.645(2)
Ag2 Cu5 3.160(2)
Ag3 P5 2.465(4)
Ag3 P4 2.499(5)
Ag3 C11 2.609(15)
Ag3 Cu2 2.615(2)
Ag3 Cu3 2.648(2)
Ag3 Cu5 3.170(2)
Cu1 C41 1.927(15)
Cu1 C1 1.936(15)
Cu1 N1 2.057(12)
Cu1 Cu5 2.531(2)
Cu1 Cu4 2.561(3)
Cu2 C11 1.927(15)
Cu2 C31 1.967(15)
Cu2 N2 2.049(12)
Cu2 Cu5 2.548(3)
Cu2 Cu4 2.561(2)
Cu3 C21 1.918(16)
Cu3 C51 1.945(17)
Cu3 N3 2.060(12)
Cu3 Cu4 2.574(3)
Cu3 Cu5 2.604(3)
Cu4 C31 2.053(14)
Cu4 C41 2.060(15)
Cu4 C51 2.089(14)
Cu4 Cu5 2.684(2)
Cu5 C21 1.987(16)
Cu5 C11 2.034(15)
Cu5 C1 2.061(15)
P1 C111 1.812(14)
P1 C101 1.819(17)
P1 C121 1.854(16)
P2 C201 1.795(15)
P2 C125 1.818(17)
P2 C211 1.821(15)
P3 C301 1.812(15)
P3 C311 1.816(14)
P3 C126 1.850(15)
P4 C401 1.801(17)
P4 C411 1.825(14)
P4 C130 1.846(15)
P5 C511 1.811(15)
P5 C501 1.815(15)
P5 C131 1.862(14)
P6 C601 1.789(18)
P6 C611 1.821(14)
P6 C135 1.839(15)
N1 C121 1.343(19)
N1 C125 1.349(19)
N2 C130 1.321(18)
N2 C126 1.369(18)
N3 C131 1.352(18)
N3 C135 1.375(18)
C1 C2 1.22(2)
C2 C3 1.46(2)
C3 C8 1.35(2)
C3 C4 1.40(2)
C4 C5 1.43(3)
C4 H4 0.9500
C5 C6 1.36(3)
C5 H5 0.9500
C6 C7 1.35(3)
C6 H6 0.9500
C7 C8 1.37(3)
C7 H7 0.9500
C8 H8 0.9500
C11 C12 1.208(19)
C12 C13 1.46(2)
C13 C18 1.38(2)
C13 C14 1.40(2)
C14 C15 1.39(2)
C14 H14 0.9500
C15 C16 1.34(3)
C15 H15 0.9500
C16 C17 1.36(2)
C16 H16 0.9500
C17 C18 1.40(2)
C17 H17 0.9500
C18 H18 0.9500
C21 C22 1.23(2)
C22 C23 1.46(2)
C23 C28 1.35(2)
C23 C24 1.38(2)
C24 C25 1.42(3)
C24 H24 0.9500
C25 C26 1.34(2)
C25 H25 0.9500
C26 C27 1.33(2)
C26 H26 0.9500
C27 C28 1.47(2)
C27 H27 0.9500
C28 H28 0.9500
C31 C32 1.201(19)
C31 H31 1.0000
C32 C33 1.41(2)
C33 C38 1.39(3)
C33 C34 1.42(2)
C34 C35 1.37(3)
C34 H34 0.9500
C35 C36 1.32(3)
C35 H35 0.9500
C36 C37 1.40(3)
C36 H36 0.9500
C37 C38 1.42(3)
C37 H37 0.9500
C38 H38 0.9500
C41 C42 1.234(19)
C42 C43 1.45(2)
C43 C44 1.38(2)
C43 C48 1.42(2)
C44 C45 1.39(2)
C44 H44 0.9500
C45 C46 1.35(3)
C45 H45 0.9500
C46 C47 1.37(3)
C46 H46 0.9500
C47 C48 1.44(2)
C47 H47 0.9500
C48 H48 0.9500
C51 C52 1.20(2)
C51 H51 1.0000
C52 C53 1.44(2)
C53 C58 1.35(2)
C53 C54 1.43(2)
C54 C55 1.38(2)
C54 H54 0.9500
C55 C56 1.39(2)
C55 H55 0.9500
C56 C57 1.40(2)
C56 H56 0.9500
C57 C58 1.40(2)
C57 H57 0.9500
C58 H58 0.9500
C101 C106 1.40(2)
C101 C102 1.41(2)
C102 C103 1.41(2)
C102 H102 0.9500
C103 C104 1.39(2)
C103 H103 0.9500
C104 C105 1.35(2)
C104 H104 0.9500
C105 C106 1.34(2)
C105 H105 0.9500
C106 H106 0.9500
C111 C112 1.40(2)
C111 C116 1.40(2)
C112 C113 1.39(2)
C112 H112 0.9500
C113 C114 1.39(2)
C113 H113 0.9500
C114 C115 1.40(2)
C114 H114 0.9500
C115 C116 1.37(2)
C115 H115 0.9500
C116 H116 0.9500
C121 C122 1.35(2)
C122 C123 1.37(2)
C122 H122 0.9500
C123 C124 1.41(2)
C123 H123 0.9500
C124 C125 1.41(2)
C124 H124 0.9500
C126 C127 1.35(2)
C127 C128 1.39(2)
C127 H127 0.9500
C128 C129 1.39(2)
C128 H128 0.9500
C129 C130 1.37(2)
C129 H129 0.9500
C131 C132 1.343(19)
C132 C133 1.39(2)
C132 H132 0.9500
C133 C134 1.41(2)
C133 H133 0.9500
C134 C135 1.36(2)
C134 H134 0.9500
C201 C206 1.38(2)
C201 C202 1.39(2)
C202 C203 1.38(2)
C202 H202 0.9500
C203 C204 1.35(2)
C203 H203 0.9500
C204 C205 1.38(2)
C204 H204 0.9500
C205 C206 1.41(2)
C205 H205 0.9500
C206 H206 0.9500
C211 C216 1.39(2)
C211 C212 1.41(2)
C212 C213 1.36(2)
C212 H212 0.9500
C213 C214 1.37(2)
C213 H213 0.9500
C214 C215 1.38(2)
C214 H214 0.9500
C215 C216 1.40(2)
C215 H215 0.9500
C216 H216 0.9500
C301 C302 1.37(2)
C301 C306 1.38(2)
C302 C303 1.37(3)
C302 H302 0.9500
C303 C304 1.36(3)
C303 H303 0.9500
C304 C305 1.37(3)
C304 H304 0.9500
C305 C306 1.37(2)
C305 H305 0.9500
C306 H306 0.9500
C311 C316 1.36(2)
C311 C312 1.38(2)
C312 C313 1.41(2)
C312 H312 0.9500
C313 C314 1.39(2)
C313 H313 0.9500
C314 C315 1.35(2)
C314 H314 0.9500
C315 C316 1.39(2)
C315 H315 0.9500
C316 H316 0.9500
C401 C406 1.37(2)
C401 C402 1.39(2)
C402 C403 1.42(2)
C402 H402 0.9500
C403 C404 1.35(3)
C403 H403 0.9500
C404 C405 1.38(3)
C404 H404 0.9500
C405 C406 1.38(3)
C405 H405 0.9500
C406 H406 0.9500
C411 C412 1.38(2)
C411 C416 1.40(2)
C412 C413 1.39(2)
C412 H412 0.9500
C413 C414 1.35(2)
C413 H413 0.9500
C414 C415 1.37(2)
C414 H414 0.9500
C415 C416 1.38(2)
C415 H415 0.9500
C416 H416 0.9500
C501 C506 1.37(2)
C501 C502 1.39(2)
C502 C503 1.37(2)
C502 H502 0.9500
C503 C504 1.39(2)
C503 H503 0.9500
C504 C505 1.38(2)
C504 H504 0.9500
C505 C506 1.40(2)
C505 H505 0.9500
C506 H506 0.9500
C511 C512 1.39(2)
C511 C516 1.39(2)
C512 C514 1.40(2)
C512 H512 0.9500
C513 C515 1.39(2)
C513 C514 1.39(2)
C513 H513 0.9500
C514 H514 0.9500
C515 C516 1.36(2)
C515 H515 0.9500
C516 H516 0.9500
C601 C602 1.41(2)
C601 C606 1.44(2)
C602 C603 1.36(2)
C602 H602 0.9500
C603 C604 1.36(2)
C603 H603 0.9500
C604 C605 1.42(2)
C604 H604 0.9500
C605 C606 1.37(2)
C605 H605 0.9500
C606 H606 0.9500
C611 C612 1.38(2)
C611 C616 1.41(2)
C612 C613 1.40(2)
C612 H612 0.9500
C613 C614 1.40(3)
C613 H613 0.9500
C614 C615 1.38(2)
C614 H614 0.9500
C615 C616 1.38(2)
C615 H615 0.9500
C616 H616 0.9500
Cl1 O2 1.366(19)
Cl1 O3 1.401(14)
Cl1 O4 1.441(12)
Cl1 O1 1.47(2)
Cl2 O8 1.34(3)
Cl2 O5 1.347(16)
Cl2 O7 1.46(2)
Cl2 O6 1.64(3)
Cl11 C1CL 1.74(3)
Cl12 C1CL 1.87(3)
Cl13 C1CL 1.88(3)
C1CL H1CL 1.0000
Cl21 C2CL 1.81(3)
Cl22 C2CL 1.85(3)
Cl23 C2CL 1.65(3)
C2CL H2CL 1.0000
Cl32 C3CL 1.80(2)
Cl33 C3CL 1.77(2)
Cl31 C3CL 1.78(2)
C3CL H3CL 1.0000

loop_
_geom_torsion_atom_site_label_1
_geom_torsion_atom_site_label_2
_geom_torsion_atom_site_label_3
_geom_torsion_atom_site_label_4
_geom_torsion
P3 Ag2 Cu1 C41 -119.3(7)
P2 Ag2 Cu1 C41 88.8(4)
C1 Ag2 Cu1 C41 -162.6(7)
Cu2 Ag2 Cu1 C41 -73.3(4)
Cu5 Ag2 Cu1 C41 -107.1(4)
P3 Ag2 Cu1 C1 43.3(7)
P2 Ag2 Cu1 C1 -108.6(5)
Cu2 Ag2 Cu1 C1 89.3(5)
Cu5 Ag2 Cu1 C1 55.5(5)
P3 Ag2 Cu1 N1 135.8(6)
P2 Ag2 Cu1 N1 -16.1(4)
C1 Ag2 Cu1 N1 92.4(6)
Cu2 Ag2 Cu1 N1 -178.2(4)
Cu5 Ag2 Cu1 N1 148.0(4)
P3 Ag2 Cu1 Cu5 -12.2(5)
P2 Ag2 Cu1 Cu5 -164.10(12)
C1 Ag2 Cu1 Cu5 -55.5(5)
Cu2 Ag2 Cu1 Cu5 33.80(7)
P3 Ag2 Cu1 Cu4 -77.9(5)
P2 Ag2 Cu1 Cu4 130.22(11)
C1 Ag2 Cu1 Cu4 -121.2(5)
Cu2 Ag2 Cu1 Cu4 -31.87(6)
Cu5 Ag2 Cu1 Cu4 -65.67(7)
P3 Ag2 Cu1 Ag1 -38.4(6)
P2 Ag2 Cu1 Ag1 169.72(19)
C1 Ag2 Cu1 Ag1 -81.7(5)
Cu2 Ag2 Cu1 Ag1 7.63(17)
Cu5 Ag2 Cu1 Ag1 -26.17(14)
P1 Ag1 Cu1 C41 -107.7(5)
P6 Ag1 Cu1 C41 41.8(6)
C21 Ag1 Cu1 C41 127.8(6)
Cu3 Ag1 Cu1 C41 84.3(5)
Cu5 Ag1 Cu1 C41 119.1(5)
P1 Ag1 Cu1 C1 89.6(5)
P6 Ag1 Cu1 C1 -120.9(6)
C21 Ag1 Cu1 C1 -35.0(6)
Cu3 Ag1 Cu1 C1 -78.4(5)
C41 Ag1 Cu1 C1 -162.7(7)
Cu5 Ag1 Cu1 C1 -43.6(5)
P1 Ag1 Cu1 N1 -15.1(3)
P6 Ag1 Cu1 N1 134.5(5)
C21 Ag1 Cu1 N1 -139.6(5)
Cu3 Ag1 Cu1 N1 176.9(3)
C41 Ag1 Cu1 N1 92.6(6)
Cu5 Ag1 Cu1 N1 -148.2(3)
P1 Ag1 Cu1 Cu5 133.16(11)
P6 Ag1 Cu1 Cu5 -77.3(4)
C21 Ag1 Cu1 Cu5 8.6(4)
Cu3 Ag1 Cu1 Cu5 -34.81(7)
C41 Ag1 Cu1 Cu5 -119.1(5)
P1 Ag1 Cu1 Cu4 -161.55(11)
P6 Ag1 Cu1 Cu4 -12.0(4)
C21 Ag1 Cu1 Cu4 73.9(4)
Cu3 Ag1 Cu1 Cu4 30.49(6)
C41 Ag1 Cu1 Cu4 -53.8(5)
Cu5 Ag1 Cu1 Cu4 65.29(7)
P1 Ag1 Cu1 Ag2 159.20(18)
P6 Ag1 Cu1 Ag2 -51.2(4)
C21 Ag1 Cu1 Ag2 34.7(4)
Cu3 Ag1 Cu1 Ag2 -8.76(16)
C41 Ag1 Cu1 Ag2 -93.1(5)
Cu5 Ag1 Cu1 Ag2 26.04(13)
P5 Ag3 Cu2 C11 47.7(6)
P4 Ag3 Cu2 C11 -108.6(5)
Cu3 Ag3 Cu2 C11 89.2(5)
Cu5 Ag3 Cu2 C11 54.2(5)
P5 Ag3 Cu2 C31 -115.8(6)
P4 Ag3 Cu2 C31 88.0(4)
C11 Ag3 Cu2 C31 -163.5(7)
Cu3 Ag3 Cu2 C31 -74.3(4)
Cu5 Ag3 Cu2 C31 -109.3(4)
P5 Ag3 Cu2 N2 142.2(5)
P4 Ag3 Cu2 N2 -14.0(3)
C11 Ag3 Cu2 N2 94.5(6)
Cu3 Ag3 Cu2 N2 -176.3(3)
Cu5 Ag3 Cu2 N2 148.7(3)
P5 Ag3 Cu2 Cu5 -6.5(4)
P4 Ag3 Cu2 Cu5 -162.76(11)
C11 Ag3 Cu2 Cu5 -54.2(5)
Cu3 Ag3 Cu2 Cu5 34.99(6)
P5 Ag3 Cu2 Cu4 -71.8(4)
P4 Ag3 Cu2 Cu4 131.98(11)
C11 Ag3 Cu2 Cu4 -119.5(5)
Cu3 Ag3 Cu2 Cu4 -30.26(7)
Cu5 Ag3 Cu2 Cu4 -65.25(7)
P5 Ag3 Cu2 Ag2 -31.9(4)
P4 Ag3 Cu2 Ag2 171.87(17)
C11 Ag3 Cu2 Ag2 -79.6(5)
Cu3 Ag3 Cu2 Ag2 9.62(16)
Cu5 Ag3 Cu2 Ag2 -25.37(13)
P3 Ag2 Cu2 C11 92.2(5)
P2 Ag2 Cu2 C11 -127.3(6)
C1 Ag2 Cu2 C11 -33.6(6)
Cu1 Ag2 Cu2 C11 -77.7(5)
Cu5 Ag2 Cu2 C11 -44.1(5)
P3 Ag2 Cu2 C31 -104.4(4)
P2 Ag2 Cu2 C31 36.1(5)
C1 Ag2 Cu2 C31 129.8(5)
Cu1 Ag2 Cu2 C31 85.7(4)
Cu5 Ag2 Cu2 C31 119.3(4)
P3 Ag2 Cu2 N2 -12.6(3)
P2 Ag2 Cu2 N2 128.0(4)
C1 Ag2 Cu2 N2 -138.3(5)
Cu1 Ag2 Cu2 N2 177.6(3)
Cu5 Ag2 Cu2 N2 -148.8(3)
P3 Ag2 Cu2 Cu5 136.24(11)
P2 Ag2 Cu2 Cu5 -83.2(3)
C1 Ag2 Cu2 Cu5 10.5(3)
Cu1 Ag2 Cu2 Cu5 -33.64(6)
P3 Ag2 Cu2 Cu4 -158.21(12)
P2 Ag2 Cu2 Cu4 -17.6(3)
C1 Ag2 Cu2 Cu4 76.0(3)
Cu1 Ag2 Cu2 Cu4 31.92(7)
Cu5 Ag2 Cu2 Cu4 65.55(7)
P3 Ag2 Cu2 Ag3 161.70(17)
P2 Ag2 Cu2 Ag3 -57.7(4)
C1 Ag2 Cu2 Ag3 35.9(4)
Cu1 Ag2 Cu2 Ag3 -8.17(15)
Cu5 Ag2 Cu2 Ag3 25.47(13)
P1 Ag1 Cu3 C21 39.8(7)
P6 Ag1 Cu3 C21 -105.3(5)
C41 Ag1 Cu3 C21 127.7(6)
Cu1 Ag1 Cu3 C21 85.3(5)
Cu5 Ag1 Cu3 C21 51.4(5)
P1 Ag1 Cu3 C51 -120.1(6)
P6 Ag1 Cu3 C51 94.7(5)
C21 Ag1 Cu3 C51 -159.9(7)
C41 Ag1 Cu3 C51 -32.2(6)
Cu1 Ag1 Cu3 C51 -74.6(5)
Cu5 Ag1 Cu3 C51 -108.5(5)
P1 Ag1 Cu3 N3 132.9(5)
P6 Ag1 Cu3 N3 -12.2(3)
C21 Ag1 Cu3 N3 93.1(6)
C41 Ag1 Cu3 N3 -139.2(5)
Cu1 Ag1 Cu3 N3 178.4(3)
Cu5 Ag1 Cu3 N3 144.6(3)
P1 Ag1 Cu3 Cu4 -75.8(4)
P6 Ag1 Cu3 Cu4 139.06(11)
C21 Ag1 Cu3 Cu4 -115.6(5)
C41 Ag1 Cu3 Cu4 12.1(3)
Cu1 Ag1 Cu3 Cu4 -30.31(6)
Cu5 Ag1 Cu3 Cu4 -64.16(7)
P1 Ag1 Cu3 Cu5 -11.6(4)
P6 Ag1 Cu3 Cu5 -156.78(11)
C21 Ag1 Cu3 Cu5 -51.4(5)
C41 Ag1 Cu3 Cu5 76.3(3)
Cu1 Ag1 Cu3 Cu5 33.85(7)
P1 Ag1 Cu3 Ag3 -33.4(5)
P6 Ag1 Cu3 Ag3 -178.52(18)
C21 Ag1 Cu3 Ag3 -73.2(5)
C41 Ag1 Cu3 Ag3 54.5(4)
Cu1 Ag1 Cu3 Ag3 12.11(16)
Cu5 Ag1 Cu3 Ag3 -21.74(13)
P5 Ag3 Cu3 C21 93.8(5)
P4 Ag3 Cu3 C21 -126.2(5)
C11 Ag3 Cu3 C21 -31.8(6)
Cu2 Ag3 Cu3 C21 -75.1(5)
Cu5 Ag3 Cu3 C21 -40.7(5)
P5 Ag3 Cu3 C51 -106.2(4)
P4 Ag3 Cu3 C51 33.9(5)
C11 Ag3 Cu3 C51 128.2(5)
Cu2 Ag3 Cu3 C51 84.9(4)
Cu5 Ag3 Cu3 C51 119.3(4)
P5 Ag3 Cu3 N3 -9.8(3)
P4 Ag3 Cu3 N3 130.3(4)
C11 Ag3 Cu3 N3 -135.4(5)
Cu2 Ag3 Cu3 N3 -178.7(3)
Cu5 Ag3 Cu3 N3 -144.3(3)
P5 Ag3 Cu3 Cu4 -160.88(12)
P4 Ag3 Cu3 Cu4 -20.8(3)
C11 Ag3 Cu3 Cu4 73.5(3)
Cu2 Ag3 Cu3 Cu4 30.19(7)
Cu5 Ag3 Cu3 Cu4 64.60(7)
P5 Ag3 Cu3 Cu5 134.52(12)
P4 Ag3 Cu3 Cu5 -85.4(3)
C11 Ag3 Cu3 Cu5 8.9(3)
Cu2 Ag3 Cu3 Cu5 -34.40(7)
P5 Ag3 Cu3 Ag1 156.41(18)
P4 Ag3 Cu3 Ag1 -63.5(4)
C11 Ag3 Cu3 Ag1 30.8(3)
Cu2 Ag3 Cu3 Ag1 -12.52(16)
Cu5 Ag3 Cu3 Ag1 21.89(13)
C11 Cu2 Cu4 C31 177.4(7)
N2 Cu2 Cu4 C31 -15.9(8)
Cu5 Cu2 Cu4 C31 158.0(5)
Ag3 Cu2 Cu4 C31 -122.1(5)
Ag2 Cu2 Cu4 C31 78.5(5)
C11 Cu2 Cu4 C41 87.1(8)
C31 Cu2 Cu4 C41 -90.3(8)
N2 Cu2 Cu4 C41 -106.3(9)
Cu5 Cu2 Cu4 C41 67.7(6)
Ag3 Cu2 Cu4 C41 147.6(6)
Ag2 Cu2 Cu4 C41 -11.8(6)
C11 Cu2 Cu4 C51 -76.5(7)
C31 Cu2 Cu4 C51 106.0(7)
N2 Cu2 Cu4 C51 90.1(8)
Cu5 Cu2 Cu4 C51 -96.0(5)
Ag3 Cu2 Cu4 C51 -16.1(5)
Ag2 Cu2 Cu4 C51 -175.5(5)
C11 Cu2 Cu4 Cu1 65.9(5)
C31 Cu2 Cu4 Cu1 -111.5(5)
N2 Cu2 Cu4 Cu1 -127.5(7)
Cu5 Cu2 Cu4 Cu1 46.48(7)
Ag3 Cu2 Cu4 Cu1 126.37(8)
Ag2 Cu2 Cu4 Cu1 -33.04(7)
C11 Cu2 Cu4 Cu3 -29.1(5)
C31 Cu2 Cu4 Cu3 153.4(5)
N2 Cu2 Cu4 Cu3 137.5(7)
Cu5 Cu2 Cu4 Cu3 -48.55(8)
Ag3 Cu2 Cu4 Cu3 31.35(7)
Ag2 Cu2 Cu4 Cu3 -128.06(8)
C11 Cu2 Cu4 Cu5 19.4(5)
C31 Cu2 Cu4 Cu5 -158.0(5)
N2 Cu2 Cu4 Cu5 -174.0(7)
Ag3 Cu2 Cu4 Cu5 79.90(7)
Ag2 Cu2 Cu4 Cu5 -79.51(7)
C41 Cu1 Cu4 C31 113.3(7)
C1 Cu1 Cu4 C31 -71.0(6)
N1 Cu1 Cu4 C31 88.5(9)
Cu5 Cu1 Cu4 C31 -94.9(4)
Ag2 Cu1 Cu4 C31 -14.9(4)
Ag1 Cu1 Cu4 C31 -175.4(4)
C1 Cu1 Cu4 C41 175.6(7)
N1 Cu1 Cu4 C41 -24.9(9)
Cu5 Cu1 Cu4 C41 151.8(6)
Ag2 Cu1 Cu4 C41 -128.3(6)
Ag1 Cu1 Cu4 C41 71.3(6)
C41 Cu1 Cu4 C51 -76.1(8)
C1 Cu1 Cu4 C51 99.5(7)
N1 Cu1 Cu4 C51 -101.0(9)
Cu5 Cu1 Cu4 C51 75.7(6)
Ag2 Cu1 Cu4 C51 155.6(6)
Ag1 Cu1 Cu4 C51 -4.8(6)
C41 Cu1 Cu4 Cu2 161.5(6)
C1 Cu1 Cu4 Cu2 -22.9(5)
N1 Cu1 Cu4 Cu2 136.6(8)
Cu5 Cu1 Cu4 Cu2 -46.76(7)
Ag2 Cu1 Cu4 Cu2 33.19(7)
Ag1 Cu1 Cu4 Cu2 -127.26(7)
C41 Cu1 Cu4 Cu3 -102.8(6)
C1 Cu1 Cu4 Cu3 72.9(5)
N1 Cu1 Cu4 Cu3 -127.6(8)
Cu5 Cu1 Cu4 Cu3 49.02(7)
Ag2 Cu1 Cu4 Cu3 128.96(7)
Ag1 Cu1 Cu4 Cu3 -31.48(6)
C41 Cu1 Cu4 Cu5 -151.8(6)
C1 Cu1 Cu4 Cu5 23.9(5)
N1 Cu1 Cu4 Cu5 -176.6(8)
Ag2 Cu1 Cu4 Cu5 79.95(7)
Ag1 Cu1 Cu4 Cu5 -80.50(7)
C21 Cu3 Cu4 C31 98.2(7)
C51 Cu3 Cu4 C31 -79.3(8)
N3 Cu3 Cu4 C31 -102.4(10)
Cu5 Cu3 Cu4 C31 77.4(6)
Ag1 Cu3 Cu4 C31 157.0(6)
Ag3 Cu3 Cu4 C31 -1.3(6)
C21 Cu3 Cu4 C41 -74.8(7)
C51 Cu3 Cu4 C41 107.7(7)
N3 Cu3 Cu4 C41 84.6(9)
Cu5 Cu3 Cu4 C41 -95.6(4)
Ag1 Cu3 Cu4 C41 -16.0(4)
Ag3 Cu3 Cu4 C41 -174.3(4)
C21 Cu3 Cu4 C51 177.5(7)
N3 Cu3 Cu4 C51 -23.1(9)
Cu5 Cu3 Cu4 C51 156.7(5)
Ag1 Cu3 Cu4 C51 -123.7(5)
Ag3 Cu3 Cu4 C51 78.0(5)
C21 Cu3 Cu4 Cu2 68.4(5)
C51 Cu3 Cu4 Cu2 -109.0(5)
N3 Cu3 Cu4 Cu2 -132.2(8)
Cu5 Cu3 Cu4 Cu2 47.70(8)
Ag1 Cu3 Cu4 Cu2 127.26(8)
Ag3 Cu3 Cu4 Cu2 -31.02(7)
C21 Cu3 Cu4 Cu1 -27.1(5)
C51 Cu3 Cu4 Cu1 155.4(5)
N3 Cu3 Cu4 Cu1 132.3(8)
Cu5 Cu3 Cu4 Cu1 -47.86(7)
Ag1 Cu3 Cu4 Cu1 31.70(6)
Ag3 Cu3 Cu4 Cu1 -126.58(7)
C21 Cu3 Cu4 Cu5 20.7(5)
C51 Cu3 Cu4 Cu5 -156.7(5)
N3 Cu3 Cu4 Cu5 -179.9(8)
Ag1 Cu3 Cu4 Cu5 79.56(7)
Ag3 Cu3 Cu4 Cu5 -78.72(7)
C41 Cu1 Cu5 C21 -71.5(7)
C1 Cu1 Cu5 C21 113.1(7)
N1 Cu1 Cu5 C21 81.4(9)
Cu4 Cu1 Cu5 C21 -95.1(5)
Ag2 Cu1 Cu5 C21 -177.8(5)
Ag1 Cu1 Cu5 C21 -11.3(5)
C41 Cu1 Cu5 C11 98.1(8)
C1 Cu1 Cu5 C11 -77.3(9)
N1 Cu1 Cu5 C11 -109.0(10)
Cu4 Cu1 Cu5 C11 74.5(7)
Ag2 Cu1 Cu5 C11 -8.2(7)
Ag1 Cu1 Cu5 C11 158.3(7)
C41 Cu1 Cu5 C1 175.4(8)
N1 Cu1 Cu5 C1 -31.8(10)
Cu4 Cu1 Cu5 C1 151.8(6)
Ag2 Cu1 Cu5 C1 69.1(6)
Ag1 Cu1 Cu5 C1 -124.4(6)
C41 Cu1 Cu5 Cu2 70.8(5)
C1 Cu1 Cu5 Cu2 -104.6(6)
N1 Cu1 Cu5 Cu2 -136.4(8)
Cu4 Cu1 Cu5 Cu2 47.19(8)
Ag2 Cu1 Cu5 Cu2 -35.50(7)
Ag1 Cu1 Cu5 Cu2 130.97(7)
C41 Cu1 Cu5 Cu3 -24.7(5)
C1 Cu1 Cu5 Cu3 159.9(6)
N1 Cu1 Cu5 Cu3 128.2(8)
Cu4 Cu1 Cu5 Cu3 -48.28(8)
Ag2 Cu1 Cu5 Cu3 -130.96(8)
Ag1 Cu1 Cu5 Cu3 35.51(7)
C41 Cu1 Cu5 Cu4 23.6(5)
C1 Cu1 Cu5 Cu4 -151.8(6)
N1 Cu1 Cu5 Cu4 176.4(8)
Ag2 Cu1 Cu5 Cu4 -82.68(8)
Ag1 Cu1 Cu5 Cu4 83.78(7)
C41 Cu1 Cu5 Ag2 106.3(5)
C1 Cu1 Cu5 Ag2 -69.1(6)
N1 Cu1 Cu5 Ag2 -100.9(8)
Cu4 Cu1 Cu5 Ag2 82.68(8)
Ag1 Cu1 Cu5 Ag2 166.47(8)
C41 Cu1 Cu5 Ag3 22.6(5)
C1 Cu1 Cu5 Ag3 -152.8(6)
N1 Cu1 Cu5 Ag3 175.5(8)
Cu4 Cu1 Cu5 Ag3 -0.99(9)
Ag2 Cu1 Cu5 Ag3 -83.68(10)
Ag1 Cu1 Cu5 Ag3 82.79(10)
C41 Cu1 Cu5 Ag1 -60.2(5)
C1 Cu1 Cu5 Ag1 124.4(6)
N1 Cu1 Cu5 Ag1 92.7(8)
Cu4 Cu1 Cu5 Ag1 -83.78(7)
Ag2 Cu1 Cu5 Ag1 -166.47(8)
C11 Cu2 Cu5 C21 -85.7(9)
C31 Cu2 Cu5 C21 89.7(8)
N2 Cu2 Cu5 C21 -115.4(10)
Cu4 Cu2 Cu5 C21 71.2(7)
Ag3 Cu2 Cu5 C21 -12.4(7)
Ag2 Cu2 Cu5 C21 153.9(7)
C31 Cu2 Cu5 C11 175.4(7)
N2 Cu2 Cu5 C11 -29.8(9)
Cu4 Cu2 Cu5 C11 156.8(6)
Ag3 Cu2 Cu5 C11 73.3(5)
Ag2 Cu2 Cu5 C11 -120.4(5)
C11 Cu2 Cu5 C1 107.2(7)
C31 Cu2 Cu5 C1 -77.5(6)
N2 Cu2 Cu5 C1 77.4(8)
Cu4 Cu2 Cu5 C1 -96.0(4)
Ag3 Cu2 Cu5 C1 -179.6(4)
Ag2 Cu2 Cu5 C1 -13.3(4)
C11 Cu2 Cu5 Cu1 155.8(6)
C31 Cu2 Cu5 Cu1 -28.8(4)
N2 Cu2 Cu5 Cu1 126.1(7)
Cu4 Cu2 Cu5 Cu1 -47.33(7)
Ag3 Cu2 Cu5 Cu1 -130.89(7)
Ag2 Cu2 Cu5 Cu1 35.39(7)
C11 Cu2 Cu5 Cu3 -109.1(5)
C31 Cu2 Cu5 Cu3 66.3(4)
N2 Cu2 Cu5 Cu3 -138.8(7)
Cu4 Cu2 Cu5 Cu3 47.78(7)
Ag3 Cu2 Cu5 Cu3 -35.79(6)
Ag2 Cu2 Cu5 Cu3 130.50(7)
C11 Cu2 Cu5 Cu4 -156.8(6)
C31 Cu2 Cu5 Cu4 18.6(4)
N2 Cu2 Cu5 Cu4 173.4(7)
Ag3 Cu2 Cu5 Cu4 -83.57(7)
Ag2 Cu2 Cu5 Cu4 82.72(7)
C11 Cu2 Cu5 Ag2 120.4(5)
C31 Cu2 Cu5 Ag2 -64.2(4)
N2 Cu2 Cu5 Ag2 90.7(7)
Cu4 Cu2 Cu5 Ag2 -82.72(7)
Ag3 Cu2 Cu5 Ag2 -166.29(7)
C11 Cu2 Cu5 Ag3 -73.3(5)
C31 Cu2 Cu5 Ag3 102.1(4)
N2 Cu2 Cu5 Ag3 -103.0(7)
Cu4 Cu2 Cu5 Ag3 83.57(7)
Ag2 Cu2 Cu5 Ag3 166.29(7)
C11 Cu2 Cu5 Ag1 -155.5(6)
C31 Cu2 Cu5 Ag1 19.9(4)
N2 Cu2 Cu5 Ag1 174.7(7)
Cu4 Cu2 Cu5 Ag1 1.33(8)
Ag3 Cu2 Cu5 Ag1 -82.24(9)
Ag2 Cu2 Cu5 Ag1 84.05(9)
C51 Cu3 Cu5 C21 173.4(7)
N3 Cu3 Cu5 C21 -26.6(9)
Cu4 Cu3 Cu5 C21 153.5(6)
Ag1 Cu3 Cu5 C21 69.0(6)
Ag3 Cu3 Cu5 C21 -122.9(6)
C21 Cu3 Cu5 C11 110.9(8)
C51 Cu3 Cu5 C11 -75.7(6)
N3 Cu3 Cu5 C11 84.4(8)
Cu4 Cu3 Cu5 C11 -95.5(5)
Ag1 Cu3 Cu5 C11 179.9(5)
Ag3 Cu3 Cu5 C11 -12.0(5)
C21 Cu3 Cu5 C1 -81.9(9)
C51 Cu3 Cu5 C1 91.5(8)
N3 Cu3 Cu5 C1 -108.4(9)
Cu4 Cu3 Cu5 C1 71.7(7)
Ag1 Cu3 Cu5 C1 -12.9(7)
Ag3 Cu3 Cu5 C1 155.2(7)
C21 Cu3 Cu5 Cu1 -104.9(6)
C51 Cu3 Cu5 Cu1 68.4(4)
N3 Cu3 Cu5 Cu1 -131.5(7)
Cu4 Cu3 Cu5 Cu1 48.63(8)
Ag1 Cu3 Cu5 Cu1 -35.95(7)
Ag3 Cu3 Cu5 Cu1 132.17(8)
C21 Cu3 Cu5 Cu2 158.5(6)
C51 Cu3 Cu5 Cu2 -28.2(4)
N3 Cu3 Cu5 Cu2 131.9(7)
Cu4 Cu3 Cu5 Cu2 -47.98(7)
Ag1 Cu3 Cu5 Cu2 -132.55(7)
Ag3 Cu3 Cu5 Cu2 35.56(6)
C21 Cu3 Cu5 Cu4 -153.5(6)
C51 Cu3 Cu5 Cu4 19.8(4)
N3 Cu3 Cu5 Cu4 179.9(7)
Ag1 Cu3 Cu5 Cu4 -84.57(7)
Ag3 Cu3 Cu5 Cu4 83.54(7)
C21 Cu3 Cu5 Ag2 -152.9(6)
C51 Cu3 Cu5 Ag2 20.5(5)
N3 Cu3 Cu5 Ag2 -179.5(7)
Cu4 Cu3 Cu5 Ag2 0.63(9)
Ag1 Cu3 Cu5 Ag2 -83.94(9)
Ag3 Cu3 Cu5 Ag2 84.17(9)
C21 Cu3 Cu5 Ag3 122.9(6)
C51 Cu3 Cu5 Ag3 -63.7(4)
N3 Cu3 Cu5 Ag3 96.3(7)
Cu4 Cu3 Cu5 Ag3 -83.54(7)
Ag1 Cu3 Cu5 Ag3 -168.12(7)
C21 Cu3 Cu5 Ag1 -69.0(6)
C51 Cu3 Cu5 Ag1 104.4(4)
N3 Cu3 Cu5 Ag1 -95.5(7)
Cu4 Cu3 Cu5 Ag1 84.57(7)
Ag3 Cu3 Cu5 Ag1 168.12(7)
C31 Cu4 Cu5 C21 -156.2(6)
C41 Cu4 Cu5 C21 78.6(6)
C51 Cu4 Cu5 C21 -37.0(6)
Cu2 Cu4 Cu5 C21 -139.3(4)
Cu1 Cu4 Cu5 C21 99.5(4)
Cu3 Cu4 Cu5 C21 -19.4(4)
C31 Cu4 Cu5 C11 -34.5(6)
C41 Cu4 Cu5 C11 -159.7(6)
C51 Cu4 Cu5 C11 84.7(6)
Cu2 Cu4 Cu5 C11 -17.5(4)
Cu1 Cu4 Cu5 C11 -138.8(4)
Cu3 Cu4 Cu5 C11 102.3(4)
C31 Cu4 Cu5 C1 83.0(6)
C41 Cu4 Cu5 C1 -42.2(6)
C51 Cu4 Cu5 C1 -157.9(6)
Cu2 Cu4 Cu5 C1 99.9(4)
Cu1 Cu4 Cu5 C1 -21.3(4)
Cu3 Cu4 Cu5 C1 -140.3(4)
C31 Cu4 Cu5 Cu1 104.3(4)
C41 Cu4 Cu5 Cu1 -20.9(4)
C51 Cu4 Cu5 Cu1 -136.6(4)
Cu2 Cu4 Cu5 Cu1 121.24(9)
Cu3 Cu4 Cu5 Cu1 -118.95(9)
C31 Cu4 Cu5 Cu2 -16.9(4)
C41 Cu4 Cu5 Cu2 -142.1(4)
C51 Cu4 Cu5 Cu2 102.2(4)
Cu1 Cu4 Cu5 Cu2 -121.24(9)
Cu3 Cu4 Cu5 Cu2 119.81(9)
C31 Cu4 Cu5 Cu3 -136.8(4)
C41 Cu4 Cu5 Cu3 98.1(4)
C51 Cu4 Cu5 Cu3 -17.6(4)
Cu2 Cu4 Cu5 Cu3 -119.81(9)
Cu1 Cu4 Cu5 Cu3 118.95(9)
C31 Cu4 Cu5 Ag2 43.8(4)
C41 Cu4 Cu5 Ag2 -81.4(4)
C51 Cu4 Cu5 Ag2 163.0(4)
Cu2 Cu4 Cu5 Ag2 60.75(6)
Cu1 Cu4 Cu5 Ag2 -60.49(6)
Cu3 Cu4 Cu5 Ag2 -179.44(8)
C31 Cu4 Cu5 Ag3 -76.6(4)
C41 Cu4 Cu5 Ag3 158.2(4)
C51 Cu4 Cu5 Ag3 42.6(4)
Cu2 Cu4 Cu5 Ag3 -59.63(6)
Cu1 Cu4 Cu5 Ag3 179.13(8)
Cu3 Cu4 Cu5 Ag3 60.18(6)
C31 Cu4 Cu5 Ag1 164.2(4)
C41 Cu4 Cu5 Ag1 39.0(4)
C51 Cu4 Cu5 Ag1 -76.6(4)
Cu2 Cu4 Cu5 Ag1 -178.84(7)
Cu1 Cu4 Cu5 Ag1 59.92(6)
Cu3 Cu4 Cu5 Ag1 -59.03(6)
P3 Ag2 Cu5 C21 -177.5(12)
P2 Ag2 Cu5 C21 24.0(12)
C1 Ag2 Cu5 C21 67.5(13)
Cu1 Ag2 Cu5 C21 5.7(12)
Cu2 Ag2 Cu5 C21 -128.7(12)
P3 Ag2 Cu5 C11 -8.7(5)
P2 Ag2 Cu5 C11 -167.2(5)
C1 Ag2 Cu5 C11 -123.6(7)
Cu1 Ag2 Cu5 C11 174.6(5)
Cu2 Ag2 Cu5 C11 40.1(5)
P3 Ag2 Cu5 C1 115.0(5)
P2 Ag2 Cu5 C1 -43.5(5)
Cu1 Ag2 Cu5 C1 -61.8(5)
Cu2 Ag2 Cu5 C1 163.8(5)
P3 Ag2 Cu5 Cu1 176.78(14)
P2 Ag2 Cu5 Cu1 18.26(13)
C1 Ag2 Cu5 Cu1 61.8(5)
Cu2 Ag2 Cu5 Cu1 -134.41(9)
P3 Ag2 Cu5 Cu2 -48.81(13)
P2 Ag2 Cu5 Cu2 152.68(13)
C1 Ag2 Cu5 Cu2 -163.8(5)
Cu1 Ag2 Cu5 Cu2 134.41(9)
P3 Ag2 Cu5 Cu3 -116.45(14)
P2 Ag2 Cu5 Cu3 85.03(15)
C1 Ag2 Cu5 Cu3 128.6(5)
Cu1 Ag2 Cu5 Cu3 66.77(10)
Cu2 Ag2 Cu5 Cu3 -67.64(10)
P3 Ag2 Cu5 Cu4 -115.87(13)
P2 Ag2 Cu5 Cu4 85.62(13)
C1 Ag2 Cu5 Cu4 129.2(5)
Cu1 Ag2 Cu5 Cu4 67.35(7)
Cu2 Ag2 Cu5 Cu4 -67.06(7)
P3 Ag2 Cu5 Ag3 -60.17(13)
P2 Ag2 Cu5 Ag3 141.31(12)
C1 Ag2 Cu5 Ag3 -175.2(5)
Cu1 Ag2 Cu5 Ag3 123.05(8)
Cu2 Ag2 Cu5 Ag3 -11.37(6)
P3 Ag2 Cu5 Ag1 -171.92(12)
P2 Ag2 Cu5 Ag1 29.56(14)
C1 Ag2 Cu5 Ag1 73.1(5)
Cu1 Ag2 Cu5 Ag1 11.30(6)
Cu2 Ag2 Cu5 Ag1 -123.12(8)
P5 Ag3 Cu5 C21 -10.3(5)
P4 Ag3 Cu5 C21 -168.5(5)
C11 Ag3 Cu5 C21 -127.9(7)
Cu2 Ag3 Cu5 C21 171.6(5)
Cu3 Ag3 Cu5 C21 38.1(5)
P5 Ag3 Cu5 C11 117.6(5)
P4 Ag3 Cu5 C11 -40.6(5)
Cu2 Ag3 Cu5 C11 -60.4(5)
Cu3 Ag3 Cu5 C11 166.0(5)
P5 Ag3 Cu5 C1 179.1(11)
P4 Ag3 Cu5 C1 21.0(11)
C11 Ag3 Cu5 C1 61.5(12)
Cu2 Ag3 Cu5 C1 1.1(11)
Cu3 Ag3 Cu5 C1 -132.4(11)
P5 Ag3 Cu5 Cu1 -114.06(13)
P4 Ag3 Cu5 Cu1 87.76(14)
C11 Ag3 Cu5 Cu1 128.3(5)
Cu2 Ag3 Cu5 Cu1 67.92(10)
Cu3 Ag3 Cu5 Cu1 -65.64(10)
P5 Ag3 Cu5 Cu2 178.02(11)
P4 Ag3 Cu5 Cu2 19.84(12)
C11 Ag3 Cu5 Cu2 60.4(5)
Cu3 Ag3 Cu5 Cu2 -133.55(8)
P5 Ag3 Cu5 Cu3 -48.42(11)
P4 Ag3 Cu5 Cu3 153.39(13)
C11 Ag3 Cu5 Cu3 -166.0(5)
Cu2 Ag3 Cu5 Cu3 133.55(8)
P5 Ag3 Cu5 Cu4 -114.98(11)
P4 Ag3 Cu5 Cu4 86.84(12)
C11 Ag3 Cu5 Cu4 127.4(5)
Cu2 Ag3 Cu5 Cu4 67.00(7)
Cu3 Ag3 Cu5 Cu4 -66.56(7)
P5 Ag3 Cu5 Ag2 -170.49(10)
P4 Ag3 Cu5 Ag2 31.33(13)
C11 Ag3 Cu5 Ag2 71.9(5)
Cu2 Ag3 Cu5 Ag2 11.49(6)
Cu3 Ag3 Cu5 Ag2 -122.06(8)
P5 Ag3 Cu5 Ag1 -58.21(11)
P4 Ag3 Cu5 Ag1 143.61(11)
C11 Ag3 Cu5 Ag1 -175.8(5)
Cu2 Ag3 Cu5 Ag1 123.77(8)
Cu3 Ag3 Cu5 Ag1 -9.78(6)
P1 Ag1 Cu5 C21 115.7(6)
P6 Ag1 Cu5 C21 -32.6(6)
Cu3 Ag1 Cu5 C21 -60.7(6)
C41 Ag1 Cu5 C21 -156.7(7)
Cu1 Ag1 Cu5 C21 165.9(6)
P1 Ag1 Cu5 C11 176.1(13)
P6 Ag1 Cu5 C11 27.8(13)
C21 Ag1 Cu5 C11 60.4(14)
Cu3 Ag1 Cu5 C11 -0.3(13)
C41 Ag1 Cu5 C11 -96.3(13)
Cu1 Ag1 Cu5 C11 -133.6(13)
P1 Ag1 Cu5 C1 -12.0(5)
P6 Ag1 Cu5 C1 -160.3(5)
C21 Ag1 Cu5 C1 -127.7(7)
Cu3 Ag1 Cu5 C1 171.6(4)
C41 Ag1 Cu5 C1 75.6(5)
Cu1 Ag1 Cu5 C1 38.3(4)
P1 Ag1 Cu5 Cu1 -50.26(13)
P6 Ag1 Cu5 Cu1 161.42(15)
C21 Ag1 Cu5 Cu1 -165.9(6)
Cu3 Ag1 Cu5 Cu1 133.31(9)
C41 Ag1 Cu5 Cu1 37.3(3)
P1 Ag1 Cu5 Cu2 -118.41(14)
P6 Ag1 Cu5 Cu2 93.27(16)
C21 Ag1 Cu5 Cu2 125.9(6)
Cu3 Ag1 Cu5 Cu2 65.16(10)
C41 Ag1 Cu5 Cu2 -30.8(3)
Cu1 Ag1 Cu5 Cu2 -68.15(10)
P1 Ag1 Cu5 Cu3 176.44(13)
P6 Ag1 Cu5 Cu3 28.12(14)
C21 Ag1 Cu5 Cu3 60.7(6)
C41 Ag1 Cu5 Cu3 -96.0(3)
Cu1 Ag1 Cu5 Cu3 -133.31(9)
P1 Ag1 Cu5 Cu4 -117.18(12)
P6 Ag1 Cu5 Cu4 94.50(14)
C21 Ag1 Cu5 Cu4 127.1(6)
Cu3 Ag1 Cu5 Cu4 66.39(7)
C41 Ag1 Cu5 Cu4 -29.6(3)
Cu1 Ag1 Cu5 Cu4 -66.92(8)
P1 Ag1 Cu5 Ag2 -61.58(13)
P6 Ag1 Cu5 Ag2 150.10(13)
C21 Ag1 Cu5 Ag2 -177.3(6)
Cu3 Ag1 Cu5 Ag2 121.98(9)
C41 Ag1 Cu5 Ag2 26.0(3)
Cu1 Ag1 Cu5 Ag2 -11.33(6)
P1 Ag1 Cu5 Ag3 -173.68(11)
P6 Ag1 Cu5 Ag3 38.01(15)
C21 Ag1 Cu5 Ag3 70.6(6)
Cu3 Ag1 Cu5 Ag3 9.89(6)
C41 Ag1 Cu5 Ag3 -86.1(3)
Cu1 Ag1 Cu5 Ag3 -123.42(9)
P6 Ag1 P1 C111 -33.4(6)
C21 Ag1 P1 C111 -143.5(7)
Cu3 Ag1 P1 C111 -175.2(6)
C41 Ag1 P1 C111 97.8(7)
Cu1 Ag1 P1 C111 138.0(6)
Cu5 Ag1 P1 C111 175.0(6)
P6 Ag1 P1 C101 86.8(7)
C21 Ag1 P1 C101 -23.3(8)
Cu3 Ag1 P1 C101 -55.0(8)
C41 Ag1 P1 C101 -142.0(7)
Cu1 Ag1 P1 C101 -101.8(7)
Cu5 Ag1 P1 C101 -64.8(7)
P6 Ag1 P1 C121 -149.8(5)
C21 Ag1 P1 C121 100.1(7)
Cu3 Ag1 P1 C121 68.4(7)
C41 Ag1 P1 C121 -18.6(6)
Cu1 Ag1 P1 C121 21.6(5)
Cu5 Ag1 P1 C121 58.6(5)
P3 Ag2 P2 C201 -45.3(7)
C1 Ag2 P2 C201 86.0(7)
Cu1 Ag2 P2 C201 127.3(6)
Cu2 Ag2 P2 C201 179.6(6)
Cu5 Ag2 P2 C201 112.7(6)
P3 Ag2 P2 C125 -157.9(6)
C1 Ag2 P2 C125 -26.6(7)
Cu1 Ag2 P2 C125 14.7(6)
Cu2 Ag2 P2 C125 67.0(7)
Cu5 Ag2 P2 C125 0.1(6)
P3 Ag2 P2 C211 70.9(6)
C1 Ag2 P2 C211 -157.7(7)
Cu1 Ag2 P2 C211 -116.5(5)
Cu2 Ag2 P2 C211 -64.1(7)
Cu5 Ag2 P2 C211 -131.1(5)
P2 Ag2 P3 C301 88.9(6)
C1 Ag2 P3 C301 -24.4(7)
Cu1 Ag2 P3 C301 -60.2(8)
Cu2 Ag2 P3 C301 -107.3(6)
Cu5 Ag2 P3 C301 -70.6(6)
P2 Ag2 P3 C311 -28.8(6)
C1 Ag2 P3 C311 -142.2(7)
Cu1 Ag2 P3 C311 -177.9(6)
Cu2 Ag2 P3 C311 135.0(6)
Cu5 Ag2 P3 C311 171.6(5)
P2 Ag2 P3 C126 -146.0(5)
C1 Ag2 P3 C126 100.6(7)
Cu1 Ag2 P3 C126 64.9(8)
Cu2 Ag2 P3 C126 17.8(5)
Cu5 Ag2 P3 C126 54.4(6)
P5 Ag3 P4 C401 78.0(6)
C11 Ag3 P4 C401 -150.1(6)
Cu2 Ag3 P4 C401 -109.5(5)
Cu3 Ag3 P4 C401 -55.7(6)
Cu5 Ag3 P4 C401 -125.5(5)
P5 Ag3 P4 C411 -40.5(6)
C11 Ag3 P4 C411 91.4(6)
Cu2 Ag3 P4 C411 132.0(5)
Cu3 Ag3 P4 C411 -174.1(5)
Cu5 Ag3 P4 C411 116.0(5)
P5 Ag3 P4 C130 -157.6(5)
C11 Ag3 P4 C130 -25.7(6)
Cu2 Ag3 P4 C130 14.8(5)
Cu3 Ag3 P4 C130 68.7(6)
Cu5 Ag3 P4 C130 -1.1(5)
P4 Ag3 P5 C511 92.0(6)
C11 Ag3 P5 C511 -23.2(7)
Cu2 Ag3 P5 C511 -61.2(7)
Cu3 Ag3 P5 C511 -104.4(6)
Cu5 Ag3 P5 C511 -66.7(6)
P4 Ag3 P5 C501 -26.1(5)
C11 Ag3 P5 C501 -141.3(6)
Cu2 Ag3 P5 C501 -179.4(5)
Cu3 Ag3 P5 C501 137.5(5)
Cu5 Ag3 P5 C501 175.1(5)
P4 Ag3 P5 C131 -146.3(6)
C11 Ag3 P5 C131 98.5(7)
Cu2 Ag3 P5 C131 60.5(7)
Cu3 Ag3 P5 C131 17.3(6)
Cu5 Ag3 P5 C131 55.0(6)
P1 Ag1 P6 C601 -42.9(5)
C21 Ag1 P6 C601 85.0(7)
Cu3 Ag1 P6 C601 126.7(5)
C41 Ag1 P6 C601 -156.2(7)
Cu1 Ag1 P6 C601 170.3(6)
Cu5 Ag1 P6 C601 104.5(5)
P1 Ag1 P6 C611 76.7(6)
C21 Ag1 P6 C611 -155.4(7)
Cu3 Ag1 P6 C611 -113.7(6)
C41 Ag1 P6 C611 -36.6(8)
Cu1 Ag1 P6 C611 -70.0(8)
Cu5 Ag1 P6 C611 -135.9(6)
P1 Ag1 P6 C135 -157.5(5)
C21 Ag1 P6 C135 -29.6(7)
Cu3 Ag1 P6 C135 12.1(5)
C41 Ag1 P6 C135 89.2(7)
Cu1 Ag1 P6 C135 55.7(7)
Cu5 Ag1 P6 C135 -10.1(6)
C41 Cu1 N1 C121 78.2(12)
C1 Cu1 N1 C121 -101.6(12)
Cu5 Cu1 N1 C121 -76.3(13)
Cu4 Cu1 N1 C121 97.8(13)
Ag2 Cu1 N1 C121 -168.0(10)
Ag1 Cu1 N1 C121 8.9(12)
C41 Cu1 N1 C125 -93.1(11)
C1 Cu1 N1 C125 87.1(11)
Cu5 Cu1 N1 C125 112.3(11)
Cu4 Cu1 N1 C125 -73.5(12)
Ag2 Cu1 N1 C125 20.7(10)
Ag1 Cu1 N1 C125 -162.4(9)
C11 Cu2 N2 C130 85.7(11)
C31 Cu2 N2 C130 -94.2(10)
Cu5 Cu2 N2 C130 109.1(11)
Cu4 Cu2 N2 C130 -81.7(11)
Ag3 Cu2 N2 C130 15.2(11)
Ag2 Cu2 N2 C130 -168.0(9)
C11 Cu2 N2 C126 -98.9(11)
C31 Cu2 N2 C126 81.2(11)
Cu5 Cu2 N2 C126 -75.5(12)
Cu4 Cu2 N2 C126 93.7(12)
Ag3 Cu2 N2 C126 -169.4(9)
Ag2 Cu2 N2 C126 7.4(11)
C21 Cu3 N3 C131 -104.7(11)
C51 Cu3 N3 C131 76.6(11)
Cu4 Cu3 N3 C131 95.2(11)
Cu5 Cu3 N3 C131 -84.6(12)
Ag1 Cu3 N3 C131 -170.9(10)
Ag3 Cu3 N3 C131 1.5(11)
C21 Cu3 N3 C135 80.7(11)
C51 Cu3 N3 C135 -98.0(11)
Cu4 Cu3 N3 C135 -79.5(14)
Cu5 Cu3 N3 C135 100.8(10)
Ag1 Cu3 N3 C135 14.5(11)
Ag3 Cu3 N3 C135 -173.1(10)
C41 Cu1 C1 C2 -174(3)
N1 Cu1 C1 C2 5(3)
Cu5 Cu1 C1 C2 -159(4)
Cu4 Cu1 C1 C2 174(3)
Ag2 Cu1 C1 C2 110(3)
Ag1 Cu1 C1 C2 -102(3)
C41 Cu1 C1 Cu5 -15(2)
N1 Cu1 C1 Cu5 164.1(5)
Cu4 Cu1 C1 Cu5 -27.0(5)
Ag2 Cu1 C1 Cu5 -90.5(4)
Ag1 Cu1 C1 Cu5 57.2(5)
C41 Cu1 C1 Ag2 75(2)
N1 Cu1 C1 Ag2 -105.4(5)
Cu5 Cu1 C1 Ag2 90.5(4)
Cu4 Cu1 C1 Ag2 63.5(3)
Ag1 Cu1 C1 Ag2 147.67(14)
C21 Cu5 C1 C2 84.5(16)
C11 Cu5 C1 C2 -54.7(17)
Cu1 Cu5 C1 C2 169.9(18)
Cu2 Cu5 C1 C2 -105.2(15)
Cu3 Cu5 C1 C2 138.5(12)
Cu4 Cu5 C1 C2 -165.6(14)
Ag2 Cu5 C1 C2 -118.7(16)
Ag3 Cu5 C1 C2 -106.1(17)
Ag1 Cu5 C1 C2 128.3(15)
C21 Cu5 C1 Cu1 -85.4(7)
C11 Cu5 C1 Cu1 135.4(6)
Cu2 Cu5 C1 Cu1 84.9(4)
Cu3 Cu5 C1 Cu1 -31.4(9)
Cu4 Cu5 C1 Cu1 24.5(5)
Ag2 Cu5 C1 Cu1 71.4(4)
Ag3 Cu5 C1 Cu1 84.0(11)
Ag1 Cu5 C1 Cu1 -41.6(4)
C21 Cu5 C1 Ag2 -156.9(5)
C11 Cu5 C1 Ag2 64.0(6)
Cu1 Cu5 C1 Ag2 -71.4(4)
Cu2 Cu5 C1 Ag2 13.5(4)
Cu3 Cu5 C1 Ag2 -102.8(6)
Cu4 Cu5 C1 Ag2 -46.9(4)
Ag3 Cu5 C1 Ag2 12.6(13)
Ag1 Cu5 C1 Ag2 -113.0(3)
P3 Ag2 C1 C2 36.9(13)
P2 Ag2 C1 C2 -89.0(12)
Cu1 Ag2 C1 C2 -154.7(14)
Cu2 Ag2 C1 C2 113.8(12)
Cu5 Ag2 C1 C2 126.3(13)
P3 Ag2 C1 Cu1 -168.39(18)
P2 Ag2 C1 Cu1 65.7(4)
Cu2 Ag2 C1 Cu1 -91.5(4)
Cu5 Ag2 C1 Cu1 -79.0(5)
P3 Ag2 C1 Cu5 -89.4(5)
P2 Ag2 C1 Cu5 144.6(4)
Cu1 Ag2 C1 Cu5 79.0(5)
Cu2 Ag2 C1 Cu5 -12.6(4)
Cu1 C1 C2 C3 73(14)
Cu5 C1 C2 C3 -82(13)
Ag2 C1 C2 C3 174(12)
C1 C2 C3 C8 -51(13)
C1 C2 C3 C4 126(13)
C8 C3 C4 C5 -1(2)
C2 C3 C4 C5 -177.4(15)
C3 C4 C5 C6 1(3)
C4 C5 C6 C7 -3(3)
C5 C6 C7 C8 3(3)
C4 C3 C8 C7 1(3)
C2 C3 C8 C7 177.9(16)
C6 C7 C8 C3 -3(3)
C31 Cu2 C11 C12 -147(3)
N2 Cu2 C11 C12 34(3)
Cu5 Cu2 C11 C12 -131(3)
Cu4 Cu2 C11 C12 -154(3)
Ag3 Cu2 C11 C12 140(3)
Ag2 Cu2 C11 C12 -73(3)
C31 Cu2 C11 Cu5 -15(2)
N2 Cu2 C11 Cu5 165.2(5)
Cu4 Cu2 C11 Cu5 -22.2(5)
Ag3 Cu2 C11 Cu5 -88.7(4)
Ag2 Cu2 C11 Cu5 58.7(4)
C31 Cu2 C11 Ag3 74(2)
N2 Cu2 C11 Ag3 -106.1(4)
Cu5 Cu2 C11 Ag3 88.7(4)
Cu4 Cu2 C11 Ag3 66.5(3)
Ag2 Cu2 C11 Ag3 147.37(13)
C21 Cu5 C11 C12 -70.2(14)
C1 Cu5 C11 C12 68.8(14)
Cu1 Cu5 C11 C12 121.2(11)
Cu2 Cu5 C11 C12 159.0(15)
Cu3 Cu5 C11 C12 -120.3(12)
Cu4 Cu5 C11 C12 179.1(12)
Ag2 Cu5 C11 C12 114.6(12)
Ag3 Cu5 C11 C12 -132.0(14)
Ag1 Cu5 C11 C12 -120.0(14)
C21 Cu5 C11 Cu2 130.9(6)
C1 Cu5 C11 Cu2 -90.2(6)
Cu1 Cu5 C11 Cu2 -37.8(8)
Cu3 Cu5 C11 Cu2 80.8(4)
Cu4 Cu5 C11 Cu2 20.2(5)
Ag2 Cu5 C11 Cu2 -44.4(3)
Ag3 Cu5 C11 Cu2 69.0(4)
Ag1 Cu5 C11 Cu2 81.0(13)
C21 Cu5 C11 Ag3 61.9(7)
C1 Cu5 C11 Ag3 -159.2(5)
Cu1 Cu5 C11 Ag3 -106.8(5)
Cu2 Cu5 C11 Ag3 -69.0(4)
Cu3 Cu5 C11 Ag3 11.8(4)
Cu4 Cu5 C11 Ag3 -48.8(4)
Ag2 Cu5 C11 Ag3 -113.4(3)
Ag1 Cu5 C11 Ag3 12.0(15)
P5 Ag3 C11 C12 35.7(18)
P4 Ag3 C11 C12 -93.2(16)
Cu2 Ag3 C11 C12 -158.9(19)
Cu3 Ag3 C11 C12 108.9(16)
Cu5 Ag3 C11 C12 120.0(18)
P5 Ag3 C11 Cu2 -165.4(2)
P4 Ag3 C11 Cu2 65.7(4)
Cu3 Ag3 C11 Cu2 -92.2(4)
Cu5 Ag3 C11 Cu2 -81.2(5)
P5 Ag3 C11 Cu5 -84.2(5)
P4 Ag3 C11 Cu5 146.9(4)
Cu2 Ag3 C11 Cu5 81.2(5)
Cu3 Ag3 C11 Cu5 -11.0(4)
Cu2 C11 C12 C13 89(17)
Cu5 C11 C12 C13 -36(17)
Ag3 C11 C12 C13 -142(15)
C11 C12 C13 C18 73(16)
C11 C12 C13 C14 -96(16)
C18 C13 C14 C15 4(2)
C12 C13 C14 C15 173.8(16)
C13 C14 C15 C16 -3(3)
C14 C15 C16 C17 1(3)
C15 C16 C17 C18 0(3)
C14 C13 C18 C17 -3(2)
C12 C13 C18 C17 -172.6(14)
C16 C17 C18 C13 1(2)
C51 Cu3 C21 C22 -180(3)
N3 Cu3 C21 C22 4(4)
Cu4 Cu3 C21 C22 174(4)
Cu5 Cu3 C21 C22 -161(4)
Ag1 Cu3 C21 C22 106(4)
Ag3 Cu3 C21 C22 -105(4)
C51 Cu3 C21 Cu5 -19(2)
N3 Cu3 C21 Cu5 165.2(5)
Cu4 Cu3 C21 Cu5 -24.5(5)
Ag1 Cu3 C21 Cu5 -92.4(4)
Ag3 Cu3 C21 Cu5 55.9(5)
C51 Cu3 C21 Ag1 73.9(19)
N3 Cu3 C21 Ag1 -102.3(4)
Cu4 Cu3 C21 Ag1 68.0(3)
Cu5 Cu3 C21 Ag1 92.4(4)
Ag3 Cu3 C21 Ag1 148.34(16)
C11 Cu5 C21 C22 83.4(14)
C1 Cu5 C21 C22 -54.0(15)
Cu1 Cu5 C21 C22 -104.3(13)
Cu2 Cu5 C21 C22 139.9(11)
Cu3 Cu5 C21 C22 172.6(16)
Cu4 Cu5 C21 C22 -164.6(12)
Ag2 Cu5 C21 C22 -109.0(15)
Ag3 Cu5 C21 C22 130.0(13)
Ag1 Cu5 C21 C22 -115.9(14)
C11 Cu5 C21 Cu3 -89.2(7)
C1 Cu5 C21 Cu3 133.4(6)
Cu1 Cu5 C21 Cu3 83.1(4)
Cu2 Cu5 C21 Cu3 -32.7(9)
Cu4 Cu5 C21 Cu3 22.7(5)
Ag2 Cu5 C21 Cu3 78.4(12)
Ag3 Cu5 C21 Cu3 -42.6(4)
Ag1 Cu5 C21 Cu3 71.5(5)
C11 Cu5 C21 Ag1 -160.7(5)
C1 Cu5 C21 Ag1 62.0(7)
Cu1 Cu5 C21 Ag1 11.6(5)
Cu2 Cu5 C21 Ag1 -104.2(5)
Cu3 Cu5 C21 Ag1 -71.5(5)
Cu4 Cu5 C21 Ag1 -48.7(4)
Ag2 Cu5 C21 Ag1 6.9(14)
Ag3 Cu5 C21 Ag1 -114.1(4)
P1 Ag1 C21 C22 34.5(13)
P6 Ag1 C21 C22 -87.5(12)
Cu3 Ag1 C21 C22 -158.1(14)
C41 Ag1 C21 C22 143.3(11)
Cu1 Ag1 C21 C22 108.0(12)
Cu5 Ag1 C21 C22 118.7(13)
P1 Ag1 C21 Cu3 -167.4(2)
P6 Ag1 C21 Cu3 70.6(4)
C41 Ag1 C21 Cu3 -58.6(6)
Cu1 Ag1 C21 Cu3 -93.9(4)
Cu5 Ag1 C21 Cu3 -83.2(6)
P1 Ag1 C21 Cu5 -84.2(6)
P6 Ag1 C21 Cu5 153.8(4)
Cu3 Ag1 C21 Cu5 83.2(6)
C41 Ag1 C21 Cu5 24.6(7)
Cu1 Ag1 C21 Cu5 -10.7(4)
Cu3 C21 C22 C23 122(11)
Cu5 C21 C22 C23 -37(13)
Ag1 C21 C22 C23 -139(12)
C21 C22 C23 C28 63(12)
C21 C22 C23 C24 -117(12)
C28 C23 C24 C25 1(3)
C22 C23 C24 C25 -180.0(17)
C23 C24 C25 C26 -2(3)
C24 C25 C26 C27 2(4)
C25 C26 C27 C28 0(3)
C24 C23 C28 C27 1(2)
C22 C23 C28 C27 -178.1(14)
C26 C27 C28 C23 -2(2)
C11 Cu2 C31 C32 -171(2)
N2 Cu2 C31 C32 9(3)
Cu5 Cu2 C31 C32 176(3)
Cu4 Cu2 C31 C32 -163(3)
Ag3 Cu2 C31 C32 -103(3)
Ag2 Cu2 C31 C32 111(3)
C11 Cu2 C31 Cu4 -8(2)
N2 Cu2 C31 Cu4 171.3(5)
Cu5 Cu2 C31 Cu4 -21.2(5)
Ag3 Cu2 C31 Cu4 59.7(4)
Ag2 Cu2 C31 Cu4 -86.5(3)
C41 Cu4 C31 C32 -58.6(16)
C51 Cu4 C31 C32 76.7(15)
Cu2 Cu4 C31 C32 170.2(17)
Cu1 Cu4 C31 C32 -110.4(14)
Cu3 Cu4 C31 C32 129.3(13)
Cu5 Cu4 C31 C32 -170.7(13)
C41 Cu4 C31 Cu2 131.2(6)
C51 Cu4 C31 Cu2 -93.5(6)
Cu1 Cu4 C31 Cu2 79.4(4)
Cu3 Cu4 C31 Cu2 -40.9(7)
Cu5 Cu4 C31 Cu2 19.1(4)
Cu2 C31 C32 C33 71(100)
Cu4 C31 C32 C33 -87(100)
C31 C32 C33 C38 -92(100)
C31 C32 C33 C34 88(100)
C38 C33 C34 C35 -1(3)
C32 C33 C34 C35 179.1(17)
C33 C34 C35 C36 1(3)
C34 C35 C36 C37 0(3)
C35 C36 C37 C38 -1(3)
C32 C33 C38 C37 -179.8(15)
C34 C33 C38 C37 1(2)
C36 C37 C38 C33 0(3)
C1 Cu1 C41 C42 174(3)
N1 Cu1 C41 C42 -5(3)
Cu5 Cu1 C41 C42 161(3)
Cu4 Cu1 C41 C42 -172(4)
Ag2 Cu1 C41 C42 -117(3)
Ag1 Cu1 C41 C42 96(3)
C1 Cu1 C41 Cu4 -14(2)
N1 Cu1 C41 Cu4 166.7(5)
Cu5 Cu1 C41 Cu4 -26.9(5)
Ag2 Cu1 C41 Cu4 54.6(4)
Ag1 Cu1 C41 Cu4 -92.2(4)
C1 Cu1 C41 Ag1 78(2)
N1 Cu1 C41 Ag1 -101.1(4)
Cu5 Cu1 C41 Ag1 65.3(3)
Cu4 Cu1 C41 Ag1 92.2(4)
Ag2 Cu1 C41 Ag1 146.75(13)
C31 Cu4 C41 C42 86.2(15)
C51 Cu4 C41 C42 -49.9(15)
Cu2 Cu4 C41 C42 146.9(11)
Cu1 Cu4 C41 C42 176.0(17)
Cu3 Cu4 C41 C42 -99.3(14)
Cu5 Cu4 C41 C42 -160.0(13)
C31 Cu4 C41 Cu1 -89.8(6)
C51 Cu4 C41 Cu1 134.1(6)
Cu2 Cu4 C41 Cu1 -29.1(8)
Cu3 Cu4 C41 Cu1 84.7(4)
Cu5 Cu4 C41 Cu1 24.0(5)
C31 Cu4 C41 Ag1 -158.8(5)
C51 Cu4 C41 Ag1 65.1(6)
Cu2 Cu4 C41 Ag1 -98.2(6)
Cu1 Cu4 C41 Ag1 -69.1(4)
Cu3 Cu4 C41 Ag1 15.7(4)
Cu5 Cu4 C41 Ag1 -45.0(4)
P1 Ag1 C41 C42 -85.8(11)
P6 Ag1 C41 C42 38.0(13)
C21 Ag1 C41 C42 146.9(11)
Cu3 Ag1 C41 C42 110.8(11)
Cu1 Ag1 C41 C42 -154.6(14)
Cu5 Ag1 C41 C42 162.2(12)
P1 Ag1 C41 Cu1 68.7(4)
P6 Ag1 C41 Cu1 -167.4(2)
C21 Ag1 C41 Cu1 -58.6(6)
Cu3 Ag1 C41 Cu1 -94.7(4)
Cu5 Ag1 C41 Cu1 -43.3(3)
P1 Ag1 C41 Cu4 148.5(4)
P6 Ag1 C41 Cu4 -87.7(5)
C21 Ag1 C41 Cu4 21.2(6)
Cu3 Ag1 C41 Cu4 -14.9(4)
Cu1 Ag1 C41 Cu4 79.8(5)
Cu5 Ag1 C41 Cu4 36.5(4)
Cu1 C41 C42 C43 151(30)
Cu4 C41 C42 C43 -19(33)
Ag1 C41 C42 C43 -122(32)
C41 C42 C43 C44 -171(31)
C41 C42 C43 C48 8(33)
C48 C43 C44 C45 3(2)
C42 C43 C44 C45 -178.3(15)
C43 C44 C45 C46 0(3)
C44 C45 C46 C47 0(3)
C45 C46 C47 C48 -2(3)
C44 C43 C48 C47 -5(2)
C42 C43 C48 C47 176.2(14)
C46 C47 C48 C43 5(3)
C21 Cu3 C51 C52 -158(4)
N3 Cu3 C51 C52 19(4)
Cu4 Cu3 C51 C52 -151(4)
Cu5 Cu3 C51 C52 -173(4)
Ag1 Cu3 C51 C52 -91(4)
Ag3 Cu3 C51 C52 123(4)
C21 Cu3 C51 Cu4 -7(2)
N3 Cu3 C51 Cu4 169.1(4)
Cu5 Cu3 C51 Cu4 -22.2(5)
Ag1 Cu3 C51 Cu4 59.3(4)
Ag3 Cu3 C51 Cu4 -86.7(3)
C31 Cu4 C51 C52 -56.2(14)
C41 Cu4 C51 C52 83.0(14)
Cu2 Cu4 C51 C52 -108.4(12)
Cu1 Cu4 C51 C52 133.5(12)
Cu3 Cu4 C51 C52 170.6(16)
Cu5 Cu4 C51 C52 -168.9(12)
C31 Cu4 C51 Cu3 133.2(5)
C41 Cu4 C51 Cu3 -87.6(6)
Cu2 Cu4 C51 Cu3 81.0(4)
Cu1 Cu4 C51 Cu3 -37.0(7)
Cu5 Cu4 C51 Cu3 20.5(5)
Cu3 C51 C52 C53 141(14)
Cu4 C51 C52 C53 -6(17)
C51 C52 C53 C58 73(16)
C51 C52 C53 C54 -107(16)
C58 C53 C54 C55 1(2)
C52 C53 C54 C55 -179.4(13)
C53 C54 C55 C56 0(2)
C54 C55 C56 C57 -1(2)
C55 C56 C57 C58 0(2)
C54 C53 C58 C57 -1(2)
C52 C53 C58 C57 179.1(13)
C56 C57 C58 C53 1(2)
C111 P1 C101 C106 78.1(14)
C121 P1 C101 C106 -174.0(13)
Ag1 P1 C101 C106 -44.0(14)
C111 P1 C101 C102 -103.7(14)
C121 P1 C101 C102 4.2(15)
Ag1 P1 C101 C102 134.2(12)
C106 C101 C102 C103 0(2)
P1 C101 C102 C103 -178.1(12)
C101 C102 C103 C104 1(2)
C102 C103 C104 C105 -3(3)
C103 C104 C105 C106 3(3)
C104 C105 C106 C101 -2(3)
C102 C101 C106 C105 0(3)
P1 C101 C106 C105 178.7(14)
C101 P1 C111 C112 21.9(16)
C121 P1 C111 C112 -87.8(15)
Ag1 P1 C111 C112 146.6(12)
C101 P1 C111 C116 -155.6(12)
C121 P1 C111 C116 94.7(13)
Ag1 P1 C111 C116 -30.9(13)
C116 C111 C112 C113 -2(2)
P1 C111 C112 C113 -179.5(12)
C111 C112 C113 C114 3(3)
C112 C113 C114 C115 -3(3)
C113 C114 C115 C116 2(3)
C114 C115 C116 C111 -1(2)
C112 C111 C116 C115 1(2)
P1 C111 C116 C115 178.7(12)
C125 N1 C121 C122 2(2)
Cu1 N1 C121 C122 -168.8(12)
C125 N1 C121 P1 178.4(10)
Cu1 N1 C121 P1 7.3(15)
C111 P1 C121 N1 -143.8(11)
C101 P1 C121 N1 105.0(12)
Ag1 P1 C121 N1 -23.1(13)
C111 P1 C121 C122 32.3(16)
C101 P1 C121 C122 -79.0(15)
Ag1 P1 C121 C122 152.9(13)
N1 C121 C122 C123 -2(3)
P1 C121 C122 C123 -177.7(13)
C121 C122 C123 C124 0(3)
C122 C123 C124 C125 1(2)
C121 N1 C125 C124 -1(2)
Cu1 N1 C125 C124 170.8(11)
C121 N1 C125 P2 178.4(11)
Cu1 N1 C125 P2 -10.0(14)
C123 C124 C125 N1 -1(2)
C123 C124 C125 P2 -179.9(12)
C201 P2 C125 N1 -119.7(11)
C211 P2 C125 N1 128.4(11)
Ag2 P2 C125 N1 -6.6(13)
C201 P2 C125 C124 59.5(14)
C211 P2 C125 C124 -52.4(15)
Ag2 P2 C125 C124 172.6(11)
C130 N2 C126 C127 3(2)
Cu2 N2 C126 C127 -172.4(11)
C130 N2 C126 P3 -178.4(10)
Cu2 N2 C126 P3 6.2(14)
C301 P3 C126 C127 -70.3(14)
C311 P3 C126 C127 39.1(14)
Ag2 P3 C126 C127 159.5(11)
C301 P3 C126 N2 111.1(11)
C311 P3 C126 N2 -139.4(10)
Ag2 P3 C126 N2 -19.1(12)
N2 C126 C127 C128 -2(2)
P3 C126 C127 C128 179.8(11)
C126 C127 C128 C129 -1(2)
C127 C128 C129 C130 3(2)
C126 N2 C130 C129 -1(2)
Cu2 N2 C130 C129 174.2(11)
C126 N2 C130 P4 -179.5(9)
Cu2 N2 C130 P4 -3.9(14)
C128 C129 C130 N2 -1(2)
C128 C129 C130 P4 176.6(11)
C401 P4 C130 N2 117.4(11)
C411 P4 C130 N2 -132.1(11)
Ag3 P4 C130 N2 -10.6(12)
C401 P4 C130 C129 -60.7(13)
C411 P4 C130 C129 49.8(14)
Ag3 P4 C130 C129 171.2(10)
C135 N3 C131 C132 2(2)
Cu3 N3 C131 C132 -172.7(11)
C135 N3 C131 P5 -174.0(10)
Cu3 N3 C131 P5 11.2(14)
C511 P5 C131 C132 -70.0(15)
C501 P5 C131 C132 40.1(15)
Ag3 P5 C131 C132 162.1(11)
C511 P5 C131 N3 106.0(11)
C501 P5 C131 N3 -143.9(10)
Ag3 P5 C131 N3 -21.9(12)
N3 C131 C132 C133 -3(2)
P5 C131 C132 C133 173.0(11)
C131 C132 C133 C134 1(2)
C132 C133 C134 C135 1(2)
C133 C134 C135 N3 -1(2)
C133 C134 C135 P6 179.4(11)
C131 N3 C135 C134 0(2)
Cu3 N3 C135 C134 174.8(11)
C131 N3 C135 P6 179.3(10)
Cu3 N3 C135 P6 -5.9(14)
C601 P6 C135 C134 54.7(14)
C611 P6 C135 C134 -56.1(15)
Ag1 P6 C135 C134 172.3(11)
C601 P6 C135 N3 -124.6(11)
C611 P6 C135 N3 124.6(11)
Ag1 P6 C135 N3 -7.0(13)
C125 P2 C201 C206 -145.4(12)
C211 P2 C201 C206 -34.2(14)
Ag2 P2 C201 C206 88.0(11)
C125 P2 C201 C202 45.1(13)
C211 P2 C201 C202 156.3(12)
Ag2 P2 C201 C202 -81.5(12)
C206 C201 C202 C203 0(2)
P2 C201 C202 C203 170.1(12)
C201 C202 C203 C204 0(2)
C202 C203 C204 C205 0(3)
C203 C204 C205 C206 -1(3)
C202 C201 C206 C205 -1(2)
P2 C201 C206 C205 -170.8(11)
C204 C205 C206 C201 2(2)
C201 P2 C211 C216 141.0(12)
C125 P2 C211 C216 -110.9(12)
Ag2 P2 C211 C216 27.3(13)
C201 P2 C211 C212 -36.9(15)
C125 P2 C211 C212 71.2(14)
Ag2 P2 C211 C212 -150.6(11)
C216 C211 C212 C213 0(2)
P2 C211 C212 C213 177.6(12)
C211 C212 C213 C214 0(2)
C212 C213 C214 C215 0(3)
C213 C214 C215 C216 0(3)
C212 C211 C216 C215 1(2)
P2 C211 C216 C215 -177.0(12)
C214 C215 C216 C211 -1(2)
C311 P3 C301 C302 -96.7(16)
C126 P3 C301 C302 12.0(18)
Ag2 P3 C301 C302 142.9(14)
C311 P3 C301 C306 84.5(14)
C126 P3 C301 C306 -166.7(13)
Ag2 P3 C301 C306 -35.9(15)
C306 C301 C302 C303 -4(3)
P3 C301 C302 C303 177.1(15)
C301 C302 C303 C304 6(3)
C302 C303 C304 C305 -7(3)
C303 C304 C305 C306 5(3)
C304 C305 C306 C301 -4(3)
C302 C301 C306 C305 3(3)
P3 C301 C306 C305 -178.3(15)
C301 P3 C311 C316 5.4(16)
C126 P3 C311 C316 -104.7(15)
Ag2 P3 C311 C316 129.9(13)
C301 P3 C311 C312 -171.5(13)
C126 P3 C311 C312 78.4(13)
Ag2 P3 C311 C312 -47.0(13)
C316 C311 C312 C313 1(2)
P3 C311 C312 C313 178.0(12)
C311 C312 C313 C314 -4(2)
C312 C313 C314 C315 3(2)
C313 C314 C315 C316 0(3)
C312 C311 C316 C315 2(3)
P3 C311 C316 C315 -174.6(13)
C314 C315 C316 C311 -3(3)
C411 P4 C401 C406 -125.9(14)
C130 P4 C401 C406 -19.1(16)
Ag3 P4 C401 C406 113.6(14)
C411 P4 C401 C402 60.8(14)
C130 P4 C401 C402 167.6(12)
Ag3 P4 C401 C402 -59.6(13)
C406 C401 C402 C403 1(2)
P4 C401 C402 C403 174.6(13)
C401 C402 C403 C404 1(3)
C402 C403 C404 C405 -2(3)
C403 C404 C405 C406 1(3)
C402 C401 C406 C405 -2(3)
P4 C401 C406 C405 -174.9(14)
C404 C405 C406 C401 0(3)
C401 P4 C411 C412 5.6(16)
C130 P4 C411 C412 -103.6(14)
Ag3 P4 C411 C412 127.8(13)
C401 P4 C411 C416 -178.1(12)
C130 P4 C411 C416 72.8(13)
Ag3 P4 C411 C416 -55.9(12)
C416 C411 C412 C413 1(2)
P4 C411 C412 C413 177.6(12)
C411 C412 C413 C414 -1(3)
C412 C413 C414 C415 2(3)
C413 C414 C415 C416 -3(3)
C414 C415 C416 C411 3(3)
C412 C411 C416 C415 -2(2)
P4 C411 C416 C415 -178.8(12)
C511 P5 C501 C506 -44.9(14)
C131 P5 C501 C506 -151.4(12)
Ag3 P5 C501 C506 78.5(13)
C511 P5 C501 C502 145.3(13)
C131 P5 C501 C502 38.8(14)
Ag3 P5 C501 C502 -91.3(13)
C506 C501 C502 C503 1(2)
P5 C501 C502 C503 170.9(12)
C501 C502 C503 C504 0(3)
C502 C503 C504 C505 -1(3)
C503 C504 C505 C506 0(3)
C502 C501 C506 C505 -1(2)
P5 C501 C506 C505 -171.1(12)
C504 C505 C506 C501 1(2)
C501 P5 C511 C512 -54.2(15)
C131 P5 C511 C512 54.5(15)
Ag3 P5 C511 C512 -173.4(12)
C501 P5 C511 C516 126.9(14)
C131 P5 C511 C516 -124.3(14)
Ag3 P5 C511 C516 7.7(16)
C516 C511 C512 C514 2(2)
P5 C511 C512 C514 -176.6(13)
C515 C513 C514 C512 1(3)
C511 C512 C514 C513 -3(3)
C514 C513 C515 C516 2(3)
C513 C515 C516 C511 -2(3)
C512 C511 C516 C515 0(3)
P5 C511 C516 C515 179.0(16)
C611 P6 C601 C602 148.0(13)
C135 P6 C601 C602 39.3(15)
Ag1 P6 C601 C602 -86.3(13)
C611 P6 C601 C606 -41.8(15)
C135 P6 C601 C606 -150.4(13)
Ag1 P6 C601 C606 84.0(13)
C606 C601 C602 C603 0(2)
P6 C601 C602 C603 170.3(14)
C601 C602 C603 C604 1(3)
C602 C603 C604 C605 -4(3)
C603 C604 C605 C606 5(3)
C604 C605 C606 C601 -4(3)
C602 C601 C606 C605 2(2)
P6 C601 C606 C605 -168.8(14)
C601 P6 C611 C612 -25.2(15)
C135 P6 C611 C612 81.9(15)
Ag1 P6 C611 C612 -145.2(12)
C601 P6 C611 C616 154.9(12)
C135 P6 C611 C616 -98.0(13)
Ag1 P6 C611 C616 34.9(14)
C616 C611 C612 C613 -2(2)
P6 C611 C612 C613 178.1(12)
C611 C612 C613 C614 3(3)
C612 C613 C614 C615 -4(3)
C613 C614 C615 C616 3(3)
C614 C615 C616 C611 -2(2)
C612 C611 C616 C615 1(2)
P6 C611 C616 C615 -178.8(12)
